data_7243882
loop_
_publ_author_name
'Long, J\'er\^ome'
'Tolpygin, Aleksei O.'
'Cherkasov, Anton V.'
'Nelyubina, Yulia V.'
'Guari, Yannick'
'Larionova, Joulia'
'Trifonov, Alexander A.'

_publ_section_title
;
 Tuning the coordination sphere of octahedral Dy(iii) complexes with
 silanolate/stannanolate ligands: synthesis, structures and slow
 relaxation of the magnetization
;
_journal_issue 47
_journal_name_full CrystEngComm
_journal_page_first 8351
_journal_page_last 8359
_journal_paper_doi 10.1039/D1CE01266E
_journal_volume 23
_journal_year 2021
_chemical_formula_moiety 'C104 H124 Dy2 O12 Si4, 2(C24 H20 B), 2(C4 H8 O), C3 H3'
_chemical_formula_sum 'C163 H183 B2 Dy2 O14 Si4'
_chemical_formula_weight 2825.06
_space_group_crystal_system monoclinic
_space_group_IT_number 15
_space_group_name_Hall '-C 2yc'
_space_group_name_H-M_alt 'C 1 2/c 1'
_atom_sites_solution_hydrogens geom
_atom_sites_solution_primary dual
_audit_creation_date 2021-07-07
_audit_creation_method
;
Olex2 1.3
(compiled 2020.06.28 svn.raecde09e for OlexSys, GUI svn.r6132)
;
_audit_update_record
;
2021-07-10 deposited with the CCDC.	2021-11-09 downloaded from the CCDC.
;
_cell_angle_alpha 90
_cell_angle_beta 112.5840(10)
_cell_angle_gamma 90
_cell_formula_units_Z 4
_cell_length_a 46.8542(19)
_cell_length_b 18.1479(8)
_cell_length_c 18.2239(8)
_cell_measurement_reflns_used 5879
_cell_measurement_temperature 120
_cell_measurement_theta_max 20.81
_cell_measurement_theta_min 2.24
_cell_volume 14307.6(11)
_computing_molecular_graphics 'Olex2 1.3 (Dolomanov et al., 2009)'
_computing_publication_material 'Olex2 1.3 (Dolomanov et al., 2009)'
_computing_structure_refinement 'XL  (Sheldrick, 2008)'
_computing_structure_solution 'SHELXT  (Sheldrick, 2015)'
_diffrn_ambient_temperature 120
_diffrn_measured_fraction_theta_full 0.974
_diffrn_measured_fraction_theta_max 0.999
_diffrn_measurement_device_type 'Bruker APEX-II CCD'
_diffrn_measurement_method '\f and \w scans'
_diffrn_radiation_monochromator graphite
_diffrn_radiation_type MoK\a
_diffrn_radiation_wavelength 0.71073
_diffrn_reflns_av_R_equivalents 0.0870
_diffrn_reflns_av_unetI/netI 0.0715
_diffrn_reflns_Laue_measured_fraction_full 0.974
_diffrn_reflns_Laue_measured_fraction_max 0.999
_diffrn_reflns_limit_h_max 55
_diffrn_reflns_limit_h_min -55
_diffrn_reflns_limit_k_max 21
_diffrn_reflns_limit_k_min -21
_diffrn_reflns_limit_l_max 21
_diffrn_reflns_limit_l_min -21
_diffrn_reflns_number 54365
_diffrn_reflns_point_group_measured_fraction_full 0.974
_diffrn_reflns_point_group_measured_fraction_max 0.999
_diffrn_reflns_theta_full 25.242
_diffrn_reflns_theta_max 25.000
_diffrn_reflns_theta_min 1.804
_diffrn_source_current 30.0
_diffrn_source_power 1.5
_diffrn_source_voltage 50.0
_diffrn_standards_number 0
_exptl_absorpt_coefficient_mu 1.132
_exptl_absorpt_correction_T_max 0.4330
_exptl_absorpt_correction_T_min 0.3701
_exptl_absorpt_correction_type none
_exptl_absorpt_process_details
;
SADABS-2008/1 (Bruker,2008) was used for absorption correction.
wR2(int) was 0.0722 before and 0.0611 after correction.
The Ratio of minimum to maximum transmission is 0.8547.
The \l/2 correction factor is 0.0015.
;
_exptl_crystal_colour colourless
_exptl_crystal_colour_primary colourless
_exptl_crystal_density_diffrn 1.312
_exptl_crystal_description prism
_exptl_crystal_F_000 5884
_exptl_crystal_size_max 0.25
_exptl_crystal_size_mid 0.25
_exptl_crystal_size_min 0.15
_refine_diff_density_max 2.263
_refine_diff_density_min -2.029
_refine_diff_density_rms 0.103
_refine_ls_extinction_method none
_refine_ls_goodness_of_fit_ref 1.014
_refine_ls_hydrogen_treatment constr
_refine_ls_matrix_type full
_refine_ls_number_parameters 875
_refine_ls_number_reflns 12598
_refine_ls_number_restraints 231
_refine_ls_restrained_S_all 1.016
_refine_ls_R_factor_all 0.0995
_refine_ls_R_factor_gt 0.0598
_refine_ls_shift/su_max 0.001
_refine_ls_shift/su_mean 0.000
_refine_ls_structure_factor_coef Fsqd
_refine_ls_weighting_details 'w=1/[\s^2^(Fo^2^)+(0.0488P)^2^+141.1722P] where P=(Fo^2^+2Fc^2^)/3'
_refine_ls_weighting_scheme calc
_refine_ls_wR_factor_gt 0.1301
_refine_ls_wR_factor_ref 0.1570
_reflns_Friedel_coverage 0.000
_reflns_number_gt 8557
_reflns_number_total 12598
_reflns_threshold_expression 'I > 2\s(I)'
_cod_data_source_file d1ce01266e2.cif
_cod_data_source_block 1
_cod_depositor_comments 'Adding full bibliography for 7243882--7243885.cif.'
_cod_database_code 7243882
_shelxl_version_number 2014/6
_shelx_space_group_comment
;
The symmetry employed for this shelxl refinement is uniquely defined
by the following loop, which should always be used as a source of
symmetry information in preference to the above space-group names.
They are only intended as comments.
;
_shelx_estimated_absorpt_t_max 0.849
_shelx_estimated_absorpt_t_min 0.765
_olex2_refinement_description
;
1. Fixed Uiso
 At 1.2 times of:
  All C(H) groups, All C(H,H) groups
2. Restrained distances
 Si1-C7' \\sim Si1-C7
 with sigma of 0.02
 Si1-C1 \\sim Si1-C1'
 with sigma of 0.02
 Si1-C13 \\sim Si1-C13'
 with sigma of 0.02
 Dy1-O3' \\sim Dy1-O3
 with sigma of 0.02
 O3-C37 \\sim O3'-C37'
 with sigma of 0.02
 C39'-C38' \\sim C39-C38
 with sigma of 0.02
 O3-C40 \\sim O3'-C40'
 with sigma of 0.02
 C38-C37 \\sim C38'-C37'
 with sigma of 0.02
 C40'-C39' \\sim C40-C39
 with sigma of 0.02
3. Uiso/Uaniso restraints and constraints
Uanis(C34) \\sim Ueq, Uanis(C34') \\sim Ueq: with sigma of 0.01 and sigma for
terminal atoms of 0.02
Uanis(C8S) \\sim Ueq, Uanis(C7S) \\sim Ueq, Uanis(C6S) \\sim Ueq, Uanis(C5S)
\\sim Ueq: with sigma of 0.01 and sigma for terminal atoms of 0.02
Uanis(C32) \\sim Ueq, Uanis(C32') \\sim Ueq: with sigma of 0.01 and sigma for
terminal atoms of 0.02
Uanis(C34') \\sim Ueq, Uanis(C33) \\sim Ueq: with sigma of 0.01 and sigma for
terminal atoms of 0.02
Uanis(C37) \\sim Ueq, Uanis(C37') \\sim Ueq: with sigma of 0.01 and sigma for
terminal atoms of 0.02
Uanis(C38) \\sim Ueq, Uanis(C38') \\sim Ueq: with sigma of 0.01 and sigma for
terminal atoms of 0.02
Uanis(C39) \\sim Ueq, Uanis(C39') \\sim Ueq, Uanis(C40') \\sim Ueq, Uanis(C40)
\\sim Ueq: with sigma of 0.01 and sigma for terminal atoms of 0.02
Uanis(C36) \\sim Ueq, Uanis(C36') \\sim Ueq, Uanis(C32) \\sim Ueq, Uanis(C32')
\\sim Ueq, Uanis(C33) \\sim Ueq, Uanis(C34') \\sim Ueq, Uanis(C34) \\sim Ueq,
Uanis(C35') \\sim Ueq, Uanis(C35) \\sim Ueq: with sigma of 0.01 and sigma for
terminal atoms of 0.02
Uanis(C31) \\sim Ueq: with sigma of 0.1 and sigma for terminal atoms of 0.2
Uanis(C6) \\sim Ueq, Uanis(C5) \\sim Ueq: with sigma of 0.01 and sigma for
terminal atoms of 0.02
Uanis(C14') \\sim Ueq, Uanis(C15') \\sim Ueq, Uanis(C16') \\sim Ueq: with sigma
of 0.01 and sigma for terminal atoms of 0.02
Uanis(C4S) \\sim Ueq: with sigma of 0.01 and sigma for terminal atoms of 0.02
Uanis(C11') \\sim Ueq, Uanis(C11) \\sim Ueq: with sigma of 0.01 and sigma for
terminal atoms of 0.02
Uanis(O1S) \\sim Ueq, Uanis(O1S') \\sim Ueq: with sigma of 0.01 and sigma for
terminal atoms of 0.02
Uanis(C1S') \\sim Ueq, Uanis(C1S) \\sim Ueq: with sigma of 0.01 and sigma for
terminal atoms of 0.02
Uanis(C3S') \\sim Ueq, Uanis(C3S) \\sim Ueq: with sigma of 0.01 and sigma for
terminal atoms of 0.02
Uanis(O3) \\sim Ueq: with sigma of 0.01 and sigma for terminal atoms of 0.02
Uanis(C34) = Uanis(C34')
Uanis(C35') = Uanis(C35)
Uanis(C36') = Uanis(C36)
Uanis(C32') = Uanis(C32)
Uanis(C37) = Uanis(C37')
Uanis(C38) = Uanis(C38')
Uanis(C39) = Uanis(C39')
Uanis(O3) = Uanis(O3')
Uanis(C40) = Uanis(C40')
Uanis(C33') = Uanis(C33)
Uanis(C8) = Uanis(C8')
Uanis(C10') = Uanis(C10)
Uanis(C9') = Uanis(C9)
Uanis(C7) = Uanis(C12)
Uanis(C11') = Uanis(C11)
Uanis(C12') = Uanis(C12)
Uanis(C7') = Uanis(C7)
Uanis(C13) = Uanis(C13')
Uanis(C18) = Uanis(C18')
Uanis(C17) = Uanis(C17')
Uanis(C16') = Uanis(C16)
Uanis(C15') = Uanis(C15)
Uanis(C14) = Uanis(C14')
Uanis(C5) = Uanis(C5')
Uanis(C6) = Uanis(C6')
Uanis(C4') = Uanis(C4)
Uanis(C1) = Uanis(C1')
Uanis(C3') = Uanis(C3)
Uanis(C2') = Uanis(C2)
Uanis(O1S') = Uanis(O1S)
Uanis(C4S) = Uanis(C4S')
Uanis(C1S) = Uanis(C1S')
Uanis(C2S) = Uanis(C2S')
Uanis(C3S) = Uanis(C3S')
4. Others
 Sof(C32')=Sof(H32')=Sof(C33')=Sof(H33')=Sof(C34')=Sof(H34')=Sof(C35')=
 Sof(H35')=Sof(C36')=Sof(H36')=1-FVAR(1)
 Sof(C32)=Sof(H32)=Sof(C33)=Sof(H33)=Sof(C34)=Sof(H34)=Sof(C35)=Sof(H35)=
 Sof(C36)=Sof(H36)=FVAR(1)
 Sof(C8')=Sof(H8')=Sof(C9')=Sof(H9')=Sof(C10')=Sof(H10')=Sof(C11')=Sof(H11')=
 Sof(C12')=Sof(H12')=Sof(C7')=1-FVAR(2)
 Sof(C7)=Sof(C8)=Sof(H8)=Sof(C9)=Sof(H9)=Sof(C10)=Sof(H10)=Sof(C11)=Sof(H11)=
 Sof(C12)=Sof(H12)=FVAR(2)
 Sof(C13')=Sof(C14')=Sof(H14')=Sof(C15')=Sof(H15')=Sof(C16')=Sof(H16')=
 Sof(C17')=Sof(H17')=Sof(C18')=Sof(H18')=1-FVAR(3)
 Sof(C13)=Sof(C14)=Sof(H14)=Sof(C15)=Sof(H15)=Sof(C16)=Sof(H16)=Sof(C17)=
 Sof(H17)=Sof(C18)=Sof(H18)=FVAR(3)
 Sof(C1')=Sof(C6')=Sof(H6')=Sof(C5')=Sof(H5')=Sof(C4')=Sof(H4')=Sof(C3')=
 Sof(H3')=Sof(C2')=Sof(H2')=1-FVAR(4)
 Sof(C1)=Sof(C6)=Sof(H6)=Sof(C5)=Sof(H5)=Sof(C4)=Sof(H4)=Sof(C3)=Sof(H3)=
 Sof(C2)=Sof(H2)=FVAR(4)
 Sof(O1S')=Sof(C1S')=Sof(H1SA)=Sof(H1SB)=Sof(C2S')=Sof(H2SA)=Sof(H2SB)=
 Sof(C3S')=Sof(H3SA)=Sof(H3SB)=Sof(C4S')=Sof(H4SA)=Sof(H4SB)=1-FVAR(5)
 Sof(O1S)=Sof(C1S)=Sof(H1SC)=Sof(H1SD)=Sof(C2S)=Sof(H2SC)=Sof(H2SD)=Sof(C3S)=
 Sof(H3SC)=Sof(H3SD)=Sof(C4S)=Sof(H4SC)=Sof(H4SD)=FVAR(5)
 Sof(O3')=Sof(C37')=Sof(H37C)=Sof(H37D)=Sof(C38')=Sof(H38C)=Sof(H38D)=
 Sof(C39')=Sof(H39C)=Sof(H39D)=Sof(C40')=Sof(H40C)=Sof(H40D)=1-FVAR(6)
 Sof(O3)=Sof(C37)=Sof(H37A)=Sof(H37B)=Sof(C38)=Sof(H38A)=Sof(H38B)=Sof(C39)=
 Sof(H39A)=Sof(H39B)=Sof(C40)=Sof(H40A)=Sof(H40B)=FVAR(6)
 Fixed Sof: C5S(0.25) H5S(0.25) C6S(0.5) H6S(0.5) C7S(0.5) H7S(0.5) C8S(0.25)
 H8S(0.25)
5.a Secondary CH2 refined with riding coordinates:
 C41(H41A,H41B), C42(H42A,H42B), C43(H43A,H43B), C44(H44A,H44B), C45(H45A,
 H45B), C46(H46A,H46B), C47(H47A,H47B), C48(H48A,H48B), C49(H49A,H49B),
 C50(H50A,H50B), C51(H51A,H51B), C52(H52A,H52B), C37(H37A,H37B), C38(H38A,H38B),
  C39(H39A,H39B), C40(H40A,H40B), C37'(H37C,H37D), C38'(H38C,H38D), C39'(H39C,
 H39D), C40'(H40C,H40D), C1S'(H1SA,H1SB), C2S'(H2SA,H2SB), C3S'(H3SA,H3SB),
 C4S'(H4SA,H4SB), C1S(H1SC,H1SD), C2S(H2SC,H2SD), C3S(H3SC,H3SD), C4S(H4SC,H4SD)
5.b Aromatic/amide H refined with riding coordinates:
 C20(H20), C21(H21), C22(H22), C23(H23), C24(H24), C26(H26), C27(H27),
 C28(H28), C29(H29), C30(H30), C6(H6), C5(H5), C4(H4), C3(H3), C2(H2), C8(H8),
 C9(H9), C10(H10), C11(H11), C12(H12), C14(H14), C15(H15), C16(H16), C17(H17),
 C18(H18), C32'(H32'), C33'(H33'), C34'(H34'), C35'(H35'), C36'(H36'), C6'(H6'),
  C5'(H5'), C4'(H4'), C3'(H3'), C2'(H2'), C8'(H8'), C9'(H9'), C10'(H10'),
 C11'(H11'), C12'(H12'), C14'(H14'), C15'(H15'), C16'(H16'), C17'(H17'),
 C18'(H18'), C32(H32), C33(H33), C34(H34), C35(H35), C36(H36), C54(H54),
 C55(H55), C56(H56), C57(H57), C58(H58), C60(H60), C61(H61), C62(H62), C63(H63),
  C64(H64), C66(H66), C67(H67), C68(H68), C69(H69), C70(H70), C72(H72),
 C73(H73), C74(H74), C75(H75), C76(H76), C5S(H5S), C6S(H6S), C7S(H7S), C8S(H8S)
5.c Fitted hexagon refined as free rotating group:
 C1(C6,C5,C4,C3,C2), C7(C8,C9,C10,C11,C12), C13(C14,C15,C16,C17,C18), C1'(C6',
 C5',C4',C3',C2'), C8'(C9',C10',C11',C12',C7'), C13'(C14',C15',C16',C17',C18')
;
_olex2_submission_special_instructions 'No special instructions were received'

loop_
_space_group_symop_operation_xyz
'x, y, z'
'-x, y, -z+1/2'
'x+1/2, y+1/2, z'
'-x+1/2, y+1/2, -z+1/2'
'-x, -y, -z'
'x, -y, z-1/2'
'-x+1/2, -y+1/2, -z'
'x+1/2, -y+1/2, z-1/2'

loop_
_atom_site_label
_atom_site_type_symbol
_atom_site_fract_x
_atom_site_fract_y
_atom_site_fract_z
_atom_site_U_iso_or_equiv
_atom_site_adp_type
_atom_site_occupancy
_atom_site_site_symmetry_order
_atom_site_calc_flag
_atom_site_refinement_flags_posn
_atom_site_refinement_flags_adp
_atom_site_refinement_flags_occupancy
_atom_site_disorder_assembly
_atom_site_disorder_group
Dy1 Dy 0.37264(2) 0.77327(2) 0.36977(2) 0.04250(12) Uani 1 1 d D . . . .
Si1 Si 0.43392(5) 0.85860(13) 0.54145(14) 0.0547(6) Uani 1 1 d D . . . .
Si2 Si 0.40196(4) 0.58200(11) 0.40083(11) 0.0376(4) Uani 1 1 d . . . . .
O1 O 0.40687(11) 0.8244(3) 0.4668(3) 0.0588(14) Uani 1 1 d . . . . .
O2 O 0.38810(11) 0.6632(3) 0.3802(3) 0.0486(12) Uani 1 1 d . . . . .
O4 O 0.34791(12) 0.8918(3) 0.3396(3) 0.0539(13) Uani 1 1 d . . . . .
O5 O 0.33107(12) 0.7429(3) 0.2460(3) 0.0562(14) Uani 1 1 d . . . . .
O6 O 0.33605(12) 0.7509(3) 0.4249(3) 0.0518(13) Uani 1 1 d . . . . .
C19 C 0.43837(15) 0.5748(4) 0.3810(4) 0.0391(16) Uani 1 1 d . . . . .
C20 C 0.45849(15) 0.5158(5) 0.4061(4) 0.052(2) Uani 1 1 d . . . . .
H20 H 0.4537 0.4769 0.4343 0.062 Uiso 1 1 calc R U . . .
C21 C 0.48523(17) 0.5111(5) 0.3918(4) 0.056(2) Uani 1 1 d . . . . .
H21 H 0.4983 0.4694 0.4103 0.068 Uiso 1 1 calc R U . . .
C22 C 0.49331(19) 0.5652(5) 0.3516(5) 0.065(2) Uani 1 1 d . . . . .
H22 H 0.5118 0.5618 0.3419 0.078 Uiso 1 1 calc R U . . .
C23 C 0.4738(3) 0.6255(6) 0.3251(7) 0.090(3) Uani 1 1 d . . . . .
H23 H 0.4791 0.6641 0.2975 0.107 Uiso 1 1 calc R U . . .
C24 C 0.4464(2) 0.6296(5) 0.3391(5) 0.066(2) Uani 1 1 d . . . . .
H24 H 0.4331 0.6707 0.3194 0.079 Uiso 1 1 calc R U . . .
C25 C 0.37330(15) 0.5143(4) 0.3367(4) 0.0411(16) Uani 1 1 d . . . . .
C26 C 0.34495(17) 0.4996(4) 0.3443(5) 0.0526(19) Uani 1 1 d . . . . .
H26 H 0.3411 0.5213 0.3871 0.063 Uiso 1 1 calc R U . . .
C27 C 0.3227(2) 0.4547(5) 0.2917(5) 0.071(3) Uani 1 1 d . . . . .
H27 H 0.3041 0.4453 0.2994 0.085 Uiso 1 1 calc R U . . .
C28 C 0.3271(2) 0.4236(5) 0.2288(5) 0.073(3) Uani 1 1 d . . . . .
H28 H 0.3117 0.3926 0.1928 0.088 Uiso 1 1 calc R U . . .
C29 C 0.3539(2) 0.4372(5) 0.2176(5) 0.070(3) Uani 1 1 d . . . . .
H29 H 0.3568 0.4166 0.1730 0.084 Uiso 1 1 calc R U . . .
C30 C 0.37704(18) 0.4809(5) 0.2712(4) 0.057(2) Uani 1 1 d . . . . .
H30 H 0.3957 0.4883 0.2634 0.069 Uiso 1 1 calc R U . . .
C31 C 0.41209(15) 0.5597(4) 0.5079(4) 0.0439(17) Uani 1 1 d . U . . .
C41 C 0.3430(2) 0.9383(5) 0.2704(5) 0.068(3) Uani 1 1 d . . . . .
H41A H 0.3207 0.9413 0.2359 0.082 Uiso 1 1 calc R U . . .
H41B H 0.3545 0.9193 0.2388 0.082 Uiso 1 1 calc R U . . .
C42 C 0.3550(2) 1.0106(5) 0.3053(6) 0.075(3) Uani 1 1 d . . . . .
H42A H 0.3463 1.0508 0.2662 0.090 Uiso 1 1 calc R U . . .
H42B H 0.3778 1.0121 0.3249 0.090 Uiso 1 1 calc R U . . .
C43 C 0.3440(3) 1.0165(5) 0.3731(6) 0.084(3) Uani 1 1 d . . . . .
H43A H 0.3579 1.0486 0.4159 0.101 Uiso 1 1 calc R U . . .
H43B H 0.3228 1.0366 0.3545 0.101 Uiso 1 1 calc R U . . .
C44 C 0.34501(19) 0.9389(4) 0.4016(5) 0.056(2) Uani 1 1 d . . . . .
H44A H 0.3629 0.9317 0.4524 0.067 Uiso 1 1 calc R U . . .
H44B H 0.3258 0.9270 0.4100 0.067 Uiso 1 1 calc R U . . .
C45 C 0.30216(18) 0.7829(5) 0.2083(5) 0.066(2) Uani 1 1 d . . . . .
H45A H 0.3044 0.8215 0.1726 0.079 Uiso 1 1 calc R U . . .
H45B H 0.2960 0.8066 0.2490 0.079 Uiso 1 1 calc R U . . .
C46 C 0.2781(2) 0.7269(5) 0.1615(5) 0.071(2) Uani 1 1 d . . . . .
H46A H 0.2608 0.7258 0.1797 0.086 Uiso 1 1 calc R U . . .
H46B H 0.2699 0.7388 0.1041 0.086 Uiso 1 1 calc R U . . .
C47 C 0.2946(2) 0.6539(6) 0.1767(6) 0.083(3) Uani 1 1 d . . . . .
H47A H 0.2914 0.6268 0.2200 0.100 Uiso 1 1 calc R U . . .
H47B H 0.2874 0.6230 0.1282 0.100 Uiso 1 1 calc R U . . .
C48 C 0.3278(2) 0.6742(5) 0.2000(5) 0.079(3) Uani 1 1 d . . . . .
H48A H 0.3415 0.6351 0.2330 0.094 Uiso 1 1 calc R U . . .
H48B H 0.3328 0.6825 0.1526 0.094 Uiso 1 1 calc R U . . .
C49 C 0.33050(17) 0.7840(4) 0.4906(4) 0.0488(18) Uani 1 1 d . . . . .
H49A H 0.3126 0.8180 0.4709 0.059 Uiso 1 1 calc R U . . .
H49B H 0.3489 0.8117 0.5255 0.059 Uiso 1 1 calc R U . . .
C50 C 0.3238(2) 0.7198(4) 0.5352(5) 0.060(2) Uani 1 1 d . . . . .
H50A H 0.3408 0.7132 0.5878 0.072 Uiso 1 1 calc R U . . .
H50B H 0.3042 0.7278 0.5428 0.072 Uiso 1 1 calc R U . . .
C51 C 0.3214(3) 0.6543(5) 0.4828(6) 0.082(3) Uani 1 1 d . . . . .
H51A H 0.3404 0.6240 0.5042 0.098 Uiso 1 1 calc R U . . .
H51B H 0.3035 0.6232 0.4788 0.098 Uiso 1 1 calc R U . . .
C52 C 0.3173(2) 0.6848(5) 0.4049(5) 0.065(2) Uani 1 1 d . . . . .
H52A H 0.3248 0.6500 0.3743 0.079 Uiso 1 1 calc R U . . .
H52B H 0.2954 0.6967 0.3735 0.079 Uiso 1 1 calc R U . . .
O3 O 0.3993(4) 0.8093(10) 0.2893(8) 0.068(3) Uani 0.742(14) 1 d D U P A 1
C1 C 0.4702(2) 0.8033(6) 0.5630(6) 0.047(3) Uani 0.712(16) 1 d DG . P B 1
C6 C 0.4938(2) 0.8163(7) 0.6364(6) 0.070(4) Uani 0.712(16) 1 d G U P B 1
H6 H 0.4919 0.8551 0.6692 0.084 Uiso 0.712(16) 1 calc R U P B 1
C5 C 0.52015(19) 0.7726(8) 0.6617(6) 0.089(4) Uani 0.712(16) 1 d G U P B 1
H5 H 0.5363 0.7815 0.7119 0.106 Uiso 0.712(16) 1 calc R U P B 1
C4 C 0.5229(2) 0.7158(7) 0.6137(8) 0.091(5) Uani 0.712(16) 1 d G . P B 1
H4 H 0.5409 0.6859 0.6310 0.109 Uiso 0.712(16) 1 calc R U P B 1
C3 C 0.4993(4) 0.7028(8) 0.5403(8) 0.084(4) Uani 0.712(16) 1 d G . P B 1
H3 H 0.5012 0.6640 0.5074 0.101 Uiso 0.712(16) 1 calc R U P B 1
C2 C 0.4729(3) 0.7466(8) 0.5149(6) 0.060(4) Uani 0.712(16) 1 d G . P B 1
H2 H 0.4568 0.7377 0.4647 0.072 Uiso 0.712(16) 1 calc R U P B 1
C7 C 0.4382(2) 0.9595(4) 0.5103(7) 0.072(3) Uani 0.705(9) 1 d DG . P B 1
C8 C 0.4592(2) 0.9710(4) 0.4746(7) 0.095(5) Uani 0.705(9) 1 d G . P B 1
H8 H 0.4712 0.9311 0.4684 0.114 Uiso 0.705(9) 1 calc R U P B 1
C9 C 0.4628(2) 1.0409(5) 0.4482(7) 0.119(6) Uani 0.705(9) 1 d G . P B 1
H9 H 0.4772 1.0488 0.4238 0.142 Uiso 0.705(9) 1 calc R U P B 1
C10 C 0.4452(2) 1.0993(4) 0.4574(7) 0.085(4) Uani 0.705(9) 1 d G . P B 1
H10 H 0.4476 1.1471 0.4393 0.102 Uiso 0.705(9) 1 calc R U P B 1
C11 C 0.4242(2) 1.0878(5) 0.4930(7) 0.097(5) Uani 0.705(9) 1 d G U P B 1
H11 H 0.4122 1.1277 0.4993 0.116 Uiso 0.705(9) 1 calc R U P B 1
C12 C 0.4206(2) 1.0179(6) 0.5195(8) 0.072(3) Uani 0.705(9) 1 d G . P B 1
H12 H 0.4062 1.0100 0.5438 0.087 Uiso 0.705(9) 1 calc R U P B 1
C13 C 0.42298(18) 0.8616(5) 0.6296(4) 0.051(3) Uani 0.763(10) 1 d DG . P B 1
C14 C 0.4305(2) 0.9192(4) 0.6840(5) 0.090(4) Uani 0.763(10) 1 d G . P B 1
H14 H 0.4418 0.9602 0.6775 0.109 Uiso 0.763(10) 1 calc R U P B 1
C15 C 0.4213(3) 0.9167(5) 0.7480(5) 0.114(5) Uani 0.763(10) 1 d G . P B 1
H15 H 0.4264 0.9560 0.7852 0.136 Uiso 0.763(10) 1 calc R U P B 1
C16 C 0.4046(2) 0.8566(6) 0.7576(5) 0.100(5) Uani 0.763(10) 1 d G . P B 1
H16 H 0.3984 0.8549 0.8013 0.120 Uiso 0.763(10) 1 calc R U P B 1
C17 C 0.3972(2) 0.7990(5) 0.7032(5) 0.107(6) Uani 0.763(10) 1 d G . P B 1
H17 H 0.3858 0.7579 0.7097 0.129 Uiso 0.763(10) 1 calc R U P B 1
C18 C 0.40633(19) 0.8015(5) 0.6392(4) 0.069(4) Uani 0.763(10) 1 d G . P B 1
H18 H 0.4012 0.7621 0.6020 0.083 Uiso 0.763(10) 1 calc R U P B 1
C32' C 0.4251(6) 0.6187(15) 0.5636(14) 0.073(4) Uani 0.476(18) 1 d . U P C 1
H32' H 0.4243 0.6676 0.5444 0.088 Uiso 0.476(18) 1 calc R U P C 1
C33' C 0.4385(7) 0.6061(16) 0.6429(17) 0.081(5) Uani 0.476(18) 1 d . . P C 1
H33' H 0.4528 0.6409 0.6762 0.097 Uiso 0.476(18) 1 calc R U P C 1
C34' C 0.4321(5) 0.5472(13) 0.6739(12) 0.045(3) Uani 0.476(18) 1 d . U P C 1
H34' H 0.4414 0.5383 0.7295 0.054 Uiso 0.476(18) 1 calc R U P C 1
C35' C 0.4105(7) 0.4962(16) 0.6213(18) 0.074(5) Uani 0.476(18) 1 d . U P C 1
H35' H 0.4038 0.4552 0.6429 0.089 Uiso 0.476(18) 1 calc R U P C 1
C36' C 0.3990(8) 0.5056(19) 0.537(2) 0.065(5) Uani 0.476(18) 1 d . U P C 1
H36' H 0.3828 0.4755 0.5025 0.078 Uiso 0.476(18) 1 calc R U P C 1
C37 C 0.3921(3) 0.7808(9) 0.2079(8) 0.081(4) Uani 0.742(14) 1 d D U P A 1
H37A H 0.3720 0.8005 0.1707 0.097 Uiso 0.742(14) 1 calc R U P A 1
H37B H 0.3910 0.7263 0.2071 0.097 Uiso 0.742(14) 1 calc R U P A 1
C38 C 0.4176(4) 0.8067(11) 0.1856(10) 0.105(6) Uani 0.742(14) 1 d D U P A 1
H38A H 0.4354 0.7725 0.2046 0.126 Uiso 0.742(14) 1 calc R U P A 1
H38B H 0.4108 0.8133 0.1274 0.126 Uiso 0.742(14) 1 calc R U P A 1
C39 C 0.4248(4) 0.8762(9) 0.2270(9) 0.101(5) Uani 0.742(14) 1 d D U P A 1
H39A H 0.4100 0.9146 0.1966 0.121 Uiso 0.742(14) 1 calc R U P A 1
H39B H 0.4459 0.8923 0.2343 0.121 Uiso 0.742(14) 1 calc R U P A 1
C40 C 0.4225(4) 0.8635(11) 0.3100(11) 0.090(4) Uani 0.742(14) 1 d D U P A 1
H40A H 0.4422 0.8453 0.3502 0.108 Uiso 0.742(14) 1 calc R U P A 1
H40B H 0.4161 0.9088 0.3298 0.108 Uiso 0.742(14) 1 calc R U P A 1
O3' O 0.3942(13) 0.798(3) 0.274(3) 0.068(3) Uani 0.258(14) 1 d D . P A 2
C1' C 0.4699(6) 0.7956(18) 0.5807(19) 0.047(3) Uani 0.288(16) 1 d DG . P B 2
C6' C 0.4893(6) 0.7782(17) 0.6581(16) 0.070(4) Uani 0.288(16) 1 d G . P B 2
H6' H 0.4862 0.8005 0.7016 0.084 Uiso 0.288(16) 1 calc R U P B 2
C5' C 0.5133(5) 0.7283(18) 0.6719(17) 0.089(4) Uani 0.288(16) 1 d G . P B 2
H5' H 0.5266 0.7164 0.7249 0.106 Uiso 0.288(16) 1 calc R U P B 2
C4' C 0.5179(7) 0.6957(18) 0.608(2) 0.091(5) Uani 0.288(16) 1 d G . P B 2
H4' H 0.5343 0.6615 0.6177 0.109 Uiso 0.288(16) 1 calc R U P B 2
C3' C 0.4985(10) 0.713(2) 0.531(2) 0.084(4) Uani 0.288(16) 1 d G . P B 2
H3' H 0.5016 0.6908 0.4874 0.101 Uiso 0.288(16) 1 calc R U P B 2
C2' C 0.4745(9) 0.763(3) 0.5171(14) 0.060(4) Uani 0.288(16) 1 d G . P B 2
H2' H 0.4612 0.7749 0.4642 0.072 Uiso 0.288(16) 1 calc R U P B 2
C8' C 0.4798(6) 0.9719(9) 0.5356(16) 0.095(5) Uani 0.295(9) 1 d G . P B 2
H8' H 0.4941 0.9328 0.5418 0.114 Uiso 0.295(9) 1 calc R U P B 2
C9' C 0.4881(5) 1.0439(11) 0.5270(18) 0.119(6) Uani 0.295(9) 1 d G . P B 2
H9' H 0.5081 1.0541 0.5273 0.142 Uiso 0.295(9) 1 calc R U P B 2
C10' C 0.4673(6) 1.1010(8) 0.5178(17) 0.085(4) Uani 0.295(9) 1 d G . P B 2
H10' H 0.4729 1.1502 0.5120 0.102 Uiso 0.295(9) 1 calc R U P B 2
C11' C 0.4381(5) 1.0861(12) 0.5173(18) 0.097(5) Uani 0.295(9) 1 d G U P B 2
H11' H 0.4238 1.1251 0.5110 0.116 Uiso 0.295(9) 1 calc R U P B 2
C12' C 0.4298(5) 1.0140(15) 0.526(2) 0.072(3) Uani 0.295(9) 1 d G . P B 2
H12' H 0.4098 1.0038 0.5255 0.087 Uiso 0.295(9) 1 calc R U P B 2
C7' C 0.4506(6) 0.9569(10) 0.5350(18) 0.072(3) Uani 0.295(9) 1 d DG . P B 2
C13' C 0.4191(7) 0.8284(15) 0.6214(14) 0.051(3) Uani 0.237(10) 1 d DG . P B 2
C14' C 0.4083(8) 0.8917(13) 0.6455(19) 0.090(4) Uani 0.237(10) 1 d G U P B 2
H14' H 0.4111 0.9385 0.6259 0.109 Uiso 0.237(10) 1 calc R U P B 2
C15' C 0.3935(9) 0.8864(16) 0.698(2) 0.114(5) Uani 0.237(10) 1 d G U P B 2
H15' H 0.3862 0.9297 0.7149 0.136 Uiso 0.237(10) 1 calc R U P B 2
C16' C 0.3895(8) 0.818(2) 0.7272(18) 0.100(5) Uani 0.237(10) 1 d G U P B 2
H16' H 0.3793 0.8144 0.7633 0.120 Uiso 0.237(10) 1 calc R U P B 2
C17' C 0.4002(7) 0.7547(15) 0.7030(18) 0.107(6) Uani 0.237(10) 1 d G . P B 2
H17' H 0.3974 0.7079 0.7227 0.129 Uiso 0.237(10) 1 calc R U P B 2
C18' C 0.4150(7) 0.7600(13) 0.6502(17) 0.069(4) Uani 0.237(10) 1 d G . P B 2
H18' H 0.4223 0.7168 0.6337 0.083 Uiso 0.237(10) 1 calc R U P B 2
C32 C 0.4367(5) 0.5932(13) 0.5638(13) 0.073(4) Uani 0.524(18) 1 d . U P C 2
H32 H 0.4480 0.6299 0.5492 0.088 Uiso 0.524(18) 1 calc R U P C 2
C33 C 0.4457(6) 0.5716(14) 0.6477(15) 0.081(5) Uani 0.524(18) 1 d . U P C 2
H33 H 0.4606 0.5996 0.6887 0.097 Uiso 0.524(18) 1 calc R U P C 2
C34 C 0.4325(4) 0.5112(12) 0.6656(11) 0.045(3) Uani 0.524(18) 1 d . U P C 2
H34 H 0.4365 0.5003 0.7196 0.054 Uiso 0.524(18) 1 calc R U P C 2
C35 C 0.4157(6) 0.4710(15) 0.6138(16) 0.074(5) Uani 0.524(18) 1 d . U P C 2
H35 H 0.4094 0.4251 0.6277 0.089 Uiso 0.524(18) 1 calc R U P C 2
C36 C 0.4055(7) 0.4915(18) 0.533(2) 0.065(5) Uani 0.524(18) 1 d . U P C 2
H36 H 0.3935 0.4573 0.4942 0.078 Uiso 0.524(18) 1 calc R U P C 2
C37' C 0.3978(10) 0.748(3) 0.213(3) 0.081(4) Uani 0.258(14) 1 d D U P A 2
H37C H 0.4001 0.6963 0.2314 0.097 Uiso 0.258(14) 1 calc R U P A 2
H37D H 0.3794 0.7514 0.1626 0.097 Uiso 0.258(14) 1 calc R U P A 2
C38' C 0.4259(10) 0.772(3) 0.200(3) 0.105(6) Uani 0.258(14) 1 d D U P A 2
H38C H 0.4385 0.7277 0.1999 0.126 Uiso 0.258(14) 1 calc R U P A 2
H38D H 0.4195 0.7947 0.1463 0.126 Uiso 0.258(14) 1 calc R U P A 2
C39' C 0.4452(10) 0.824(3) 0.259(3) 0.101(5) Uani 0.258(14) 1 d D U P A 2
H39C H 0.4527 0.8652 0.2361 0.121 Uiso 0.258(14) 1 calc R U P A 2
H39D H 0.4627 0.8001 0.3023 0.121 Uiso 0.258(14) 1 calc R U P A 2
C40' C 0.4185(11) 0.849(3) 0.288(4) 0.090(4) Uani 0.258(14) 1 d D U P A 2
H40C H 0.4279 0.8592 0.3452 0.108 Uiso 0.258(14) 1 calc R U P A 2
H40D H 0.4095 0.8951 0.2602 0.108 Uiso 0.258(14) 1 calc R U P A 2
C53 C 0.26093(15) 0.9292(4) 0.4621(4) 0.0351(15) Uani 1 1 d . . . . .
C54 C 0.25079(15) 0.8562(4) 0.4573(4) 0.0372(15) Uani 1 1 d . . . . .
H54 H 0.2476 0.8357 0.5015 0.045 Uiso 1 1 calc R U . . .
C55 C 0.24526(15) 0.8124(4) 0.3911(4) 0.0381(15) Uani 1 1 d . . . . .
H55 H 0.2384 0.7631 0.3905 0.046 Uiso 1 1 calc R U . . .
C56 C 0.24971(14) 0.8404(4) 0.3257(4) 0.0382(15) Uani 1 1 d . . . . .
H56 H 0.2461 0.8107 0.2801 0.046 Uiso 1 1 calc R U . . .
C57 C 0.25953(15) 0.9122(4) 0.3282(4) 0.0396(16) Uani 1 1 d . . . . .
H57 H 0.2627 0.9321 0.2837 0.048 Uiso 1 1 calc R U . . .
C58 C 0.26488(15) 0.9555(4) 0.3944(4) 0.0392(16) Uani 1 1 d . . . . .
H58 H 0.2715 1.0050 0.3940 0.047 Uiso 1 1 calc R U . . .
C59 C 0.29495(18) 1.0391(4) 0.5469(4) 0.0460(18) Uani 1 1 d . . . . .
C60 C 0.3259(2) 1.0180(5) 0.5763(5) 0.062(2) Uani 1 1 d . . . . .
H60 H 0.3313 0.9708 0.6000 0.075 Uiso 1 1 calc R U . . .
C61 C 0.3494(2) 1.0635(7) 0.5723(6) 0.088(3) Uani 1 1 d . . . . .
H61 H 0.3702 1.0467 0.5924 0.106 Uiso 1 1 calc R U . . .
C62 C 0.3422(3) 1.1327(7) 0.5391(7) 0.099(4) Uani 1 1 d . . . . .
H62 H 0.3579 1.1640 0.5358 0.118 Uiso 1 1 calc R U . . .
C63 C 0.3123(3) 1.1554(5) 0.5111(6) 0.087(3) Uani 1 1 d . . . . .
H63 H 0.3072 1.2033 0.4890 0.104 Uiso 1 1 calc R U . . .
C64 C 0.2892(2) 1.1099(4) 0.5141(5) 0.061(2) Uani 1 1 d . . . . .
H64 H 0.2685 1.1274 0.4931 0.074 Uiso 1 1 calc R U . . .
C65 C 0.23531(17) 1.0296(3) 0.5295(4) 0.0407(17) Uani 1 1 d . . . . .
C66 C 0.23571(19) 1.0873(4) 0.5802(5) 0.0518(19) Uani 1 1 d . . . . .
H66 H 0.2547 1.0993 0.6223 0.062 Uiso 1 1 calc R U . . .
C67 C 0.2095(2) 1.1284(4) 0.5719(5) 0.062(2) Uani 1 1 d . . . . .
H67 H 0.2110 1.1678 0.6075 0.074 Uiso 1 1 calc R U . . .
C68 C 0.1814(2) 1.1120(5) 0.5125(5) 0.062(2) Uani 1 1 d . . . . .
H68 H 0.1635 1.1397 0.5068 0.074 Uiso 1 1 calc R U . . .
C69 C 0.17988(18) 1.0551(4) 0.4616(5) 0.053(2) Uani 1 1 d . . . . .
H69 H 0.1607 1.0428 0.4206 0.064 Uiso 1 1 calc R U . . .
C70 C 0.20640(17) 1.0150(4) 0.4697(4) 0.0451(17) Uani 1 1 d . . . . .
H70 H 0.2047 0.9763 0.4332 0.054 Uiso 1 1 calc R U . . .
C71 C 0.27611(16) 0.9294(4) 0.6210(4) 0.0406(16) Uani 1 1 d . . . . .
C72 C 0.26201(17) 0.9347(4) 0.6767(4) 0.0451(17) Uani 1 1 d . . . . .
H72 H 0.2462 0.9703 0.6686 0.054 Uiso 1 1 calc R U . . .
C73 C 0.27063(19) 0.8892(4) 0.7436(4) 0.054(2) Uani 1 1 d . . . . .
H73 H 0.2606 0.8949 0.7797 0.065 Uiso 1 1 calc R U . . .
C74 C 0.2930(2) 0.8368(5) 0.7584(5) 0.060(2) Uani 1 1 d . . . . .
H74 H 0.2987 0.8065 0.8043 0.072 Uiso 1 1 calc R U . . .
C75 C 0.30716(19) 0.8288(4) 0.7052(4) 0.056(2) Uani 1 1 d . . . . .
H75 H 0.3228 0.7926 0.7144 0.067 Uiso 1 1 calc R U . . .
C76 C 0.29863(17) 0.8732(4) 0.6383(4) 0.0469(18) Uani 1 1 d . . . . .
H76 H 0.3085 0.8654 0.6021 0.056 Uiso 1 1 calc R U . . .
B1 B 0.26658(19) 0.9817(4) 0.5411(5) 0.0399(18) Uani 1 1 d . . . . .
O1S' O 0.6118(7) 0.7220(15) 0.4929(18) 0.106(5) Uani 0.426(15) 1 d . U P D 2
C1S' C 0.6247(9) 0.729(2) 0.575(3) 0.106(6) Uani 0.426(15) 1 d . U P D 2
H1SA H 0.6309 0.7802 0.5900 0.127 Uiso 0.426(15) 1 calc R U P D 2
H1SB H 0.6432 0.6968 0.5971 0.127 Uiso 0.426(15) 1 calc R U P D 2
C2S' C 0.5979(12) 0.702(3) 0.607(3) 0.106(7) Uani 0.426(15) 1 d . . P D 2
H2SA H 0.6057 0.6666 0.6514 0.127 Uiso 0.426(15) 1 calc R U P D 2
H2SB H 0.5878 0.7444 0.6222 0.127 Uiso 0.426(15) 1 calc R U P D 2
C3S' C 0.5770(8) 0.666(2) 0.528(2) 0.120(9) Uani 0.426(15) 1 d . U P D 2
H3SA H 0.5552 0.6725 0.5222 0.144 Uiso 0.426(15) 1 calc R U P D 2
H3SB H 0.5814 0.6129 0.5318 0.144 Uiso 0.426(15) 1 calc R U P D 2
C4S' C 0.5803(7) 0.6975(17) 0.448(2) 0.116(6) Uani 0.426(15) 1 d . . P D 2
H4SA H 0.5788 0.6585 0.4085 0.140 Uiso 0.426(15) 1 calc R U P D 2
H4SB H 0.5659 0.7384 0.4223 0.140 Uiso 0.426(15) 1 calc R U P D 2
O1S O 0.3897(5) 0.2495(11) 0.4915(14) 0.106(5) Uani 0.574(15) 1 d . U P D 1
C1S C 0.3671(6) 0.2393(14) 0.4125(16) 0.106(6) Uani 0.574(15) 1 d . U P D 1
H1SC H 0.3460 0.2380 0.4123 0.127 Uiso 0.574(15) 1 calc R U P D 1
H1SD H 0.3710 0.1931 0.3890 0.127 Uiso 0.574(15) 1 calc R U P D 1
C2S C 0.3713(5) 0.3023(12) 0.3703(15) 0.106(7) Uani 0.574(15) 1 d . . P D 1
H2SC H 0.3650 0.2915 0.3129 0.127 Uiso 0.574(15) 1 calc R U P D 1
H2SD H 0.3593 0.3451 0.3768 0.127 Uiso 0.574(15) 1 calc R U P D 1
C3S C 0.4033(9) 0.315(2) 0.407(2) 0.120(9) Uani 0.574(15) 1 d . U P D 1
H3SC H 0.4076 0.3683 0.4041 0.144 Uiso 0.574(15) 1 calc R U P D 1
H3SD H 0.4141 0.2878 0.3779 0.144 Uiso 0.574(15) 1 calc R U P D 1
C4S C 0.4149(6) 0.2919(14) 0.4881(17) 0.116(6) Uani 0.574(15) 1 d . U P D 1
H4SC H 0.4196 0.3346 0.5246 0.140 Uiso 0.574(15) 1 calc R U P D 1
H4SD H 0.4338 0.2614 0.5012 0.140 Uiso 0.574(15) 1 calc R U P D 1
C5S C 0.5000 0.8125(17) 0.2500 0.084(8) Uani 0.5 2 d S TU P . .
H5S H 0.5000 0.7602 0.2500 0.101 Uiso 0.5 2 calc R U P . .
C6S C 0.5065(4) 0.8508(11) 0.3186(12) 0.079(5) Uani 0.5 1 d . U P . .
H6S H 0.5105 0.8238 0.3662 0.095 Uiso 0.5 1 calc R U P . .
C7S C 0.5075(5) 0.9288(14) 0.3229(15) 0.099(7) Uani 0.5 1 d . U P . .
H7S H 0.5128 0.9558 0.3710 0.119 Uiso 0.5 1 calc R U P . .
C8S C 0.5000 0.961(2) 0.2500 0.114(11) Uani 0.5 2 d S TU P . .
H8S H 0.5000 1.0132 0.2500 0.136 Uiso 0.5 2 calc R U P . .

loop_
_atom_site_aniso_label
_atom_site_aniso_U_11
_atom_site_aniso_U_22
_atom_site_aniso_U_33
_atom_site_aniso_U_23
_atom_site_aniso_U_13
_atom_site_aniso_U_12
Dy1 0.0524(2) 0.0465(2) 0.03171(18) 0.01095(17) 0.01962(15) 0.01286(18)
Si1 0.0507(13) 0.0568(14) 0.0586(14) -0.0040(11) 0.0234(11) 0.0034(11)
Si2 0.0405(10) 0.0442(11) 0.0300(9) 0.0064(8) 0.0156(8) 0.0050(9)
O1 0.053(3) 0.051(3) 0.056(3) 0.009(3) 0.003(3) 0.008(3)
O2 0.056(3) 0.049(3) 0.043(3) 0.001(2) 0.022(2) 0.011(2)
O4 0.069(3) 0.053(3) 0.043(3) 0.015(2) 0.026(3) 0.015(3)
O5 0.063(3) 0.066(4) 0.036(3) 0.001(2) 0.014(2) 0.026(3)
O6 0.073(3) 0.051(3) 0.045(3) -0.010(2) 0.038(3) -0.011(3)
C19 0.043(4) 0.045(4) 0.031(3) -0.004(3) 0.016(3) -0.005(3)
C20 0.033(4) 0.075(6) 0.048(4) 0.018(4) 0.017(3) 0.006(4)
C21 0.042(4) 0.082(6) 0.043(4) 0.004(4) 0.014(4) 0.009(4)
C22 0.055(5) 0.092(7) 0.062(5) -0.022(5) 0.037(4) -0.011(5)
C23 0.119(9) 0.069(7) 0.129(9) 0.005(6) 0.101(8) -0.011(6)
C24 0.086(6) 0.052(5) 0.085(6) 0.003(5) 0.060(5) 0.005(4)
C25 0.042(4) 0.046(4) 0.037(4) 0.012(3) 0.017(3) 0.003(3)
C26 0.057(5) 0.058(5) 0.048(4) 0.006(4) 0.027(4) 0.003(4)
C27 0.060(5) 0.085(7) 0.066(6) 0.004(5) 0.022(5) -0.032(5)
C28 0.074(6) 0.091(7) 0.057(5) -0.006(5) 0.028(5) -0.032(5)
C29 0.075(6) 0.094(7) 0.038(4) -0.015(5) 0.017(4) -0.027(5)
C30 0.055(5) 0.079(6) 0.043(4) 0.000(4) 0.025(4) -0.010(4)
C31 0.034(4) 0.064(5) 0.034(4) 0.005(4) 0.015(3) 0.005(3)
C41 0.091(7) 0.065(6) 0.054(5) 0.030(5) 0.033(5) 0.026(5)
C42 0.087(7) 0.062(6) 0.080(7) 0.034(5) 0.037(6) 0.012(5)
C43 0.130(9) 0.059(6) 0.062(6) 0.021(5) 0.035(6) 0.035(6)
C44 0.060(5) 0.058(5) 0.051(5) 0.015(4) 0.025(4) 0.020(4)
C45 0.060(5) 0.075(6) 0.055(5) 0.001(5) 0.015(4) 0.027(5)
C46 0.064(5) 0.080(6) 0.064(5) -0.002(5) 0.018(5) 0.013(5)
C47 0.072(6) 0.091(7) 0.086(7) -0.035(6) 0.029(5) 0.021(5)
C48 0.091(7) 0.087(7) 0.051(5) -0.022(5) 0.020(5) 0.036(6)
C49 0.053(4) 0.050(5) 0.049(4) 0.001(4) 0.026(4) 0.000(4)
C50 0.078(6) 0.063(5) 0.049(4) -0.004(4) 0.036(4) -0.018(5)
C51 0.141(9) 0.052(6) 0.081(7) 0.008(5) 0.074(7) 0.002(6)
C52 0.082(6) 0.059(5) 0.064(5) -0.017(5) 0.038(5) -0.008(5)
O3 0.084(7) 0.075(6) 0.058(6) 0.020(4) 0.043(6) 0.012(4)
C1 0.042(4) 0.070(6) 0.034(7) -0.002(5) 0.019(4) -0.003(4)
C6 0.066(6) 0.073(8) 0.060(6) -0.007(6) 0.013(5) 0.018(6)
C5 0.069(6) 0.092(9) 0.088(7) -0.004(7) 0.011(5) 0.012(7)
C4 0.030(6) 0.090(12) 0.145(12) 0.010(9) 0.025(7) 0.007(8)
C3 0.076(7) 0.065(8) 0.114(10) -0.012(7) 0.038(7) 0.011(6)
C2 0.060(5) 0.029(9) 0.080(6) -0.016(5) 0.014(5) 0.003(6)
C7 0.067(8) 0.064(5) 0.099(7) 0.000(5) 0.046(7) 0.001(5)
C8 0.130(14) 0.072(9) 0.083(10) 0.003(9) 0.042(9) -0.022(9)
C9 0.139(15) 0.073(10) 0.150(17) 0.046(11) 0.063(12) 0.011(10)
C10 0.076(9) 0.067(8) 0.116(13) -0.003(9) 0.040(8) -0.002(8)
C11 0.106(8) 0.088(7) 0.097(7) 0.005(5) 0.041(6) 0.000(6)
C12 0.067(8) 0.064(5) 0.099(7) 0.000(5) 0.046(7) 0.001(5)
C13 0.063(6) 0.033(7) 0.064(6) -0.008(5) 0.033(5) 0.010(6)
C14 0.124(9) 0.079(7) 0.085(7) -0.008(6) 0.059(7) -0.006(6)
C15 0.148(10) 0.106(9) 0.112(9) -0.019(7) 0.079(8) -0.007(7)
C16 0.124(9) 0.109(9) 0.098(8) 0.012(7) 0.076(7) 0.008(7)
C17 0.071(8) 0.166(19) 0.086(9) 0.019(11) 0.031(7) 0.011(10)
C18 0.054(7) 0.101(11) 0.053(6) 0.024(7) 0.020(6) -0.003(7)
C32' 0.079(8) 0.079(8) 0.055(5) 0.001(5) 0.019(5) -0.005(6)
C33' 0.087(8) 0.086(11) 0.052(6) -0.008(8) 0.006(6) -0.012(8)
C34' 0.040(4) 0.054(7) 0.038(4) 0.011(6) 0.013(4) -0.001(6)
C35' 0.089(7) 0.079(9) 0.064(6) 0.016(6) 0.038(5) 0.008(6)
C36' 0.074(8) 0.070(8) 0.053(5) 0.014(5) 0.027(5) 0.010(6)
C37 0.093(6) 0.099(8) 0.069(5) 0.017(6) 0.052(5) 0.016(5)
C38 0.111(8) 0.127(9) 0.090(7) 0.014(6) 0.053(6) 0.003(6)
C39 0.100(7) 0.114(8) 0.100(7) 0.035(6) 0.052(6) -0.008(5)
C40 0.095(6) 0.094(7) 0.089(8) 0.009(5) 0.044(6) 0.001(5)
O3' 0.084(7) 0.075(6) 0.058(6) 0.020(4) 0.043(6) 0.012(4)
C1' 0.042(4) 0.070(6) 0.034(7) -0.002(5) 0.019(4) -0.003(4)
C6' 0.066(6) 0.073(8) 0.060(6) -0.007(6) 0.013(5) 0.018(6)
C5' 0.069(6) 0.092(9) 0.088(7) -0.004(7) 0.011(5) 0.012(7)
C4' 0.030(6) 0.090(12) 0.145(12) 0.010(9) 0.025(7) 0.007(8)
C3' 0.076(7) 0.065(8) 0.114(10) -0.012(7) 0.038(7) 0.011(6)
C2' 0.060(5) 0.029(9) 0.080(6) -0.016(5) 0.014(5) 0.003(6)
C8' 0.130(14) 0.072(9) 0.083(10) 0.003(9) 0.042(9) -0.022(9)
C9' 0.139(15) 0.073(10) 0.150(17) 0.046(11) 0.063(12) 0.011(10)
C10' 0.076(9) 0.067(8) 0.116(13) -0.003(9) 0.040(8) -0.002(8)
C11' 0.106(8) 0.088(7) 0.097(7) 0.005(5) 0.041(6) 0.000(6)
C12' 0.067(8) 0.064(5) 0.099(7) 0.000(5) 0.046(7) 0.001(5)
C7' 0.067(8) 0.064(5) 0.099(7) 0.000(5) 0.046(7) 0.001(5)
C13' 0.063(6) 0.033(7) 0.064(6) -0.008(5) 0.033(5) 0.010(6)
C14' 0.124(9) 0.079(7) 0.085(7) -0.008(6) 0.059(7) -0.006(6)
C15' 0.148(10) 0.106(9) 0.112(9) -0.019(7) 0.079(8) -0.007(7)
C16' 0.124(9) 0.109(9) 0.098(8) 0.012(7) 0.076(7) 0.008(7)
C17' 0.071(8) 0.166(19) 0.086(9) 0.019(11) 0.031(7) 0.011(10)
C18' 0.054(7) 0.101(11) 0.053(6) 0.024(7) 0.020(6) -0.003(7)
C32 0.079(8) 0.079(8) 0.055(5) 0.001(5) 0.019(5) -0.005(6)
C33 0.087(8) 0.086(11) 0.052(6) -0.008(8) 0.006(6) -0.012(8)
C34 0.040(4) 0.054(7) 0.038(4) 0.011(6) 0.013(4) -0.001(6)
C35 0.089(7) 0.079(9) 0.064(6) 0.016(6) 0.038(5) 0.008(6)
C36 0.074(8) 0.070(8) 0.053(5) 0.014(5) 0.027(5) 0.010(6)
C37' 0.093(6) 0.099(8) 0.069(5) 0.017(6) 0.052(5) 0.016(5)
C38' 0.111(8) 0.127(9) 0.090(7) 0.014(6) 0.053(6) 0.003(6)
C39' 0.100(7) 0.114(8) 0.100(7) 0.035(6) 0.052(6) -0.008(5)
C40' 0.095(6) 0.094(7) 0.089(8) 0.009(5) 0.044(6) 0.001(5)
C53 0.042(4) 0.036(4) 0.030(3) -0.003(3) 0.017(3) 0.001(3)
C54 0.045(4) 0.040(4) 0.027(3) -0.001(3) 0.015(3) -0.004(3)
C55 0.045(4) 0.031(4) 0.036(4) -0.001(3) 0.014(3) -0.002(3)
C56 0.041(4) 0.041(4) 0.034(4) -0.006(3) 0.015(3) 0.003(3)
C57 0.047(4) 0.045(4) 0.031(4) 0.000(3) 0.021(3) 0.000(3)
C58 0.052(4) 0.035(4) 0.036(4) -0.002(3) 0.024(3) -0.008(3)
C59 0.064(5) 0.048(5) 0.034(4) -0.016(3) 0.027(4) -0.017(4)
C60 0.072(6) 0.074(6) 0.048(5) -0.011(4) 0.030(4) -0.026(5)
C61 0.079(7) 0.131(10) 0.071(6) -0.033(7) 0.046(6) -0.049(7)
C62 0.124(10) 0.114(10) 0.085(8) -0.040(7) 0.071(8) -0.086(9)
C63 0.143(10) 0.059(6) 0.089(7) -0.026(5) 0.078(8) -0.057(7)
C64 0.091(6) 0.049(5) 0.056(5) -0.012(4) 0.041(5) -0.025(4)
C65 0.069(5) 0.026(3) 0.040(4) 0.006(3) 0.035(4) -0.002(3)
C66 0.074(5) 0.039(4) 0.053(5) 0.002(4) 0.036(4) 0.000(4)
C67 0.102(7) 0.038(4) 0.069(6) 0.000(4) 0.058(6) 0.007(5)
C68 0.089(7) 0.054(5) 0.063(6) 0.014(4) 0.053(5) 0.016(5)
C69 0.053(5) 0.059(5) 0.053(5) 0.014(4) 0.027(4) 0.007(4)
C70 0.061(5) 0.039(4) 0.044(4) 0.004(3) 0.030(4) -0.004(4)
C71 0.053(4) 0.035(4) 0.033(4) -0.012(3) 0.016(3) -0.016(3)
C72 0.063(5) 0.039(4) 0.040(4) -0.005(3) 0.028(4) -0.009(3)
C73 0.079(6) 0.057(5) 0.031(4) -0.007(4) 0.025(4) -0.020(4)
C74 0.079(6) 0.051(5) 0.037(4) -0.002(4) 0.009(4) -0.018(5)
C75 0.069(5) 0.041(4) 0.041(4) -0.004(4) 0.002(4) -0.004(4)
C76 0.058(5) 0.043(4) 0.035(4) -0.012(3) 0.012(3) -0.008(4)
B1 0.056(5) 0.033(4) 0.035(4) -0.006(3) 0.022(4) -0.007(4)
O1S' 0.100(5) 0.107(9) 0.110(7) 0.011(6) 0.037(5) -0.016(6)
C1S' 0.108(8) 0.105(9) 0.099(8) 0.007(7) 0.034(6) -0.002(6)
C2S' 0.115(14) 0.104(15) 0.126(16) 0.020(13) 0.077(14) 0.009(12)
C3S' 0.117(11) 0.124(11) 0.126(11) 0.004(7) 0.053(7) 0.000(7)
C4S' 0.121(9) 0.097(9) 0.124(11) 0.014(9) 0.040(8) -0.023(7)
O1S 0.100(5) 0.107(9) 0.110(7) 0.011(6) 0.037(5) -0.016(6)
C1S 0.108(8) 0.105(9) 0.099(8) 0.007(7) 0.034(6) -0.002(6)
C2S 0.115(14) 0.104(15) 0.126(16) 0.020(13) 0.077(14) 0.009(12)
C3S 0.117(11) 0.124(11) 0.126(11) 0.004(7) 0.053(7) 0.000(7)
C4S 0.121(9) 0.097(9) 0.124(11) 0.014(9) 0.040(8) -0.023(7)
C5S 0.077(11) 0.078(11) 0.089(11) 0.000 0.023(8) 0.000
C6S 0.066(8) 0.084(9) 0.085(9) 0.014(8) 0.027(7) 0.005(7)
C7S 0.093(10) 0.109(11) 0.109(11) 0.003(8) 0.053(8) 0.010(8)
C8S 0.105(14) 0.112(14) 0.124(14) 0.000 0.044(10) 0.000

loop_
_atom_type_symbol
_atom_type_description
_atom_type_scat_dispersion_real
_atom_type_scat_dispersion_imag
_atom_type_scat_source
C C 0.0033 0.0016 'International Tables Vol C Tables 4.2.6.8 and 6.1.1.4'
H H 0.0000 0.0000 'International Tables Vol C Tables 4.2.6.8 and 6.1.1.4'
B B 0.0013 0.0007 'International Tables Vol C Tables 4.2.6.8 and 6.1.1.4'
Dy Dy -0.1892 4.4098 'International Tables Vol C Tables 4.2.6.8 and 6.1.1.4'
O O 0.0106 0.0060 'International Tables Vol C Tables 4.2.6.8 and 6.1.1.4'
Si Si 0.0817 0.0704 'International Tables Vol C Tables 4.2.6.8 and 6.1.1.4'

loop_
_geom_angle_atom_site_label_1
_geom_angle_atom_site_label_2
_geom_angle_atom_site_label_3
_geom_angle
_geom_angle_site_symmetry_1
_geom_angle_site_symmetry_3
_geom_angle_publ_flag
O1 Dy1 O2 102.61(19) . . ?
O1 Dy1 O4 86.69(19) . . ?
O1 Dy1 O5 166.75(18) . . ?
O1 Dy1 O6 99.51(19) . . ?
O1 Dy1 O3 89.2(4) . . ?
O1 Dy1 O3' 97.7(12) . . ?
O2 Dy1 O4 170.70(18) . . ?
O2 Dy1 O5 89.68(18) . . ?
O2 Dy1 O6 94.58(18) . . ?
O2 Dy1 O3 94.2(5) . . ?
O2 Dy1 O3' 90.9(15) . . ?
O4 Dy1 O5 81.09(17) . . ?
O6 Dy1 O4 83.39(17) . . ?
O6 Dy1 O5 84.23(18) . . ?
O6 Dy1 O3 166.0(5) . . ?
O6 Dy1 O3' 160.3(15) . . ?
O3 Dy1 O4 86.2(5) . . ?
O3 Dy1 O5 85.0(4) . . ?
O3' Dy1 O4 88.2(15) . . ?
O3' Dy1 O5 76.9(13) . . ?
O1 Si1 C1 109.3(4) . . ?
O1 Si1 C7 104.8(4) . . ?
O1 Si1 C13 110.9(3) . . ?
O1 Si1 C1' 112.4(11) . . ?
O1 Si1 C7' 120.5(9) . . ?
O1 Si1 C13' 97.8(10) . . ?
C1 Si1 C7 112.1(5) . . ?
C13 Si1 C1 111.2(4) . . ?
C13 Si1 C7 108.4(4) . . ?
C1' Si1 C7' 104.4(14) . . ?
C13' Si1 C1' 94.0(14) . . ?
C13' Si1 C7' 124.8(12) . . ?
O2 Si2 C19 109.7(3) . . ?
O2 Si2 C25 109.3(3) . . ?
O2 Si2 C31 111.3(3) . . ?
C25 Si2 C19 108.8(3) . . ?
C25 Si2 C31 110.2(3) . . ?
C31 Si2 C19 107.5(3) . . ?
Si1 O1 Dy1 176.6(3) . . ?
Si2 O2 Dy1 172.2(3) . . ?
C41 O4 Dy1 128.1(4) . . ?
C41 O4 C44 107.4(6) . . ?
C44 O4 Dy1 121.6(4) . . ?
C45 O5 Dy1 126.8(4) . . ?
C45 O5 C48 106.1(6) . . ?
C48 O5 Dy1 126.5(4) . . ?
C49 O6 Dy1 132.7(4) . . ?
C52 O6 Dy1 120.7(4) . . ?
C52 O6 C49 105.5(5) . . ?
C20 C19 Si2 123.0(5) . . ?
C20 C19 C24 116.2(7) . . ?
C24 C19 Si2 120.9(6) . . ?
C19 C20 H20 118.7 . . ?
C21 C20 C19 122.7(7) . . ?
C21 C20 H20 118.7 . . ?
C20 C21 H21 119.4 . . ?
C22 C21 C20 121.2(8) . . ?
C22 C21 H21 119.4 . . ?
C21 C22 H22 120.9 . . ?
C21 C22 C23 118.2(8) . . ?
C23 C22 H22 120.9 . . ?
C22 C23 H23 119.8 . . ?
C22 C23 C24 120.4(8) . . ?
C24 C23 H23 119.8 . . ?
C19 C24 C23 121.4(8) . . ?
C19 C24 H24 119.3 . . ?
C23 C24 H24 119.3 . . ?
C26 C25 Si2 122.8(5) . . ?
C30 C25 Si2 121.4(5) . . ?
C30 C25 C26 115.4(7) . . ?
C25 C26 H26 118.9 . . ?
C27 C26 C25 122.1(7) . . ?
C27 C26 H26 118.9 . . ?
C26 C27 H27 119.7 . . ?
C28 C27 C26 120.7(8) . . ?
C28 C27 H27 119.7 . . ?
C27 C28 H28 120.2 . . ?
C27 C28 C29 119.6(8) . . ?
C29 C28 H28 120.2 . . ?
C28 C29 H29 119.7 . . ?
C28 C29 C30 120.6(8) . . ?
C30 C29 H29 119.7 . . ?
C25 C30 H30 119.2 . . ?
C29 C30 C25 121.5(7) . . ?
C29 C30 H30 119.2 . . ?
C32' C31 Si2 116.4(11) . . ?
C36' C31 Si2 126.1(16) . . ?
C36' C31 C32' 113.1(19) . . ?
C32 C31 Si2 119.4(11) . . ?
C32 C31 C36 112.4(17) . . ?
C36 C31 Si2 122.5(15) . . ?
O4 C41 H41A 111.1 . . ?
O4 C41 H41B 111.1 . . ?
O4 C41 C42 103.5(7) . . ?
H41A C41 H41B 109.0 . . ?
C42 C41 H41A 111.1 . . ?
C42 C41 H41B 111.1 . . ?
C41 C42 H42A 111.2 . . ?
C41 C42 H42B 111.2 . . ?
C41 C42 C43 102.9(7) . . ?
H42A C42 H42B 109.1 . . ?
C43 C42 H42A 111.2 . . ?
C43 C42 H42B 111.2 . . ?
C42 C43 H43A 110.9 . . ?
C42 C43 H43B 110.9 . . ?
H43A C43 H43B 109.0 . . ?
C44 C43 C42 104.0(7) . . ?
C44 C43 H43A 110.9 . . ?
C44 C43 H43B 110.9 . . ?
O4 C44 C43 106.3(6) . . ?
O4 C44 H44A 110.5 . . ?
O4 C44 H44B 110.5 . . ?
C43 C44 H44A 110.5 . . ?
C43 C44 H44B 110.5 . . ?
H44A C44 H44B 108.7 . . ?
O5 C45 H45A 110.4 . . ?
O5 C45 H45B 110.4 . . ?
O5 C45 C46 106.7(7) . . ?
H45A C45 H45B 108.6 . . ?
C46 C45 H45A 110.4 . . ?
C46 C45 H45B 110.4 . . ?
C45 C46 H46A 110.6 . . ?
C45 C46 H46B 110.6 . . ?
H46A C46 H46B 108.7 . . ?
C47 C46 C45 105.6(7) . . ?
C47 C46 H46A 110.6 . . ?
C47 C46 H46B 110.6 . . ?
C46 C47 H47A 111.0 . . ?
C46 C47 H47B 111.0 . . ?
H47A C47 H47B 109.0 . . ?
C48 C47 C46 103.9(8) . . ?
C48 C47 H47A 111.0 . . ?
C48 C47 H47B 111.0 . . ?
O5 C48 C47 103.9(6) . . ?
O5 C48 H48A 111.0 . . ?
O5 C48 H48B 111.0 . . ?
C47 C48 H48A 111.0 . . ?
C47 C48 H48B 111.0 . . ?
H48A C48 H48B 109.0 . . ?
O6 C49 H49A 110.7 . . ?
O6 C49 H49B 110.7 . . ?
O6 C49 C50 105.3(6) . . ?
H49A C49 H49B 108.8 . . ?
C50 C49 H49A 110.7 . . ?
C50 C49 H49B 110.7 . . ?
C49 C50 H50A 110.9 . . ?
C49 C50 H50B 110.9 . . ?
H50A C50 H50B 108.9 . . ?
C51 C50 C49 104.4(6) . . ?
C51 C50 H50A 110.9 . . ?
C51 C50 H50B 110.9 . . ?
C50 C51 H51A 110.7 . . ?
C50 C51 H51B 110.7 . . ?
H51A C51 H51B 108.8 . . ?
C52 C51 C50 105.4(7) . . ?
C52 C51 H51A 110.7 . . ?
C52 C51 H51B 110.7 . . ?
O6 C52 C51 103.2(7) . . ?
O6 C52 H52A 111.1 . . ?
O6 C52 H52B 111.1 . . ?
C51 C52 H52A 111.1 . . ?
C51 C52 H52B 111.1 . . ?
H52A C52 H52B 109.1 . . ?
C37 O3 Dy1 123.6(9) . . ?
C40 O3 Dy1 124.5(9) . . ?
C40 O3 C37 111.8(10) . . ?
C6 C1 Si1 115.6(6) . . ?
C6 C1 C2 120.0 . . ?
C2 C1 Si1 124.0(6) . . ?
C1 C6 H6 120.0 . . ?
C5 C6 C1 120.0 . . ?
C5 C6 H6 120.0 . . ?
C6 C5 H5 120.0 . . ?
C6 C5 C4 120.0 . . ?
C4 C5 H5 120.0 . . ?
C5 C4 H4 120.0 . . ?
C3 C4 C5 120.0 . . ?
C3 C4 H4 120.0 . . ?
C4 C3 H3 120.0 . . ?
C4 C3 C2 120.0 . . ?
C2 C3 H3 120.0 . . ?
C1 C2 H2 120.0 . . ?
C3 C2 C1 120.0 . . ?
C3 C2 H2 120.0 . . ?
C8 C7 Si1 116.6(6) . . ?
C8 C7 C12 120.0 . . ?
C12 C7 Si1 123.3(6) . . ?
C7 C8 H8 120.0 . . ?
C7 C8 C9 120.0 . . ?
C9 C8 H8 120.0 . . ?
C8 C9 H9 120.0 . . ?
C10 C9 C8 120.0 . . ?
C10 C9 H9 120.0 . . ?
C9 C10 H10 120.0 . . ?
C9 C10 C11 120.0 . . ?
C11 C10 H10 120.0 . . ?
C10 C11 H11 120.0 . . ?
C10 C11 C12 120.0 . . ?
C12 C11 H11 120.0 . . ?
C7 C12 H12 120.0 . . ?
C11 C12 C7 120.0 . . ?
C11 C12 H12 120.0 . . ?
C14 C13 Si1 124.0(5) . . ?
C14 C13 C18 120.0 . . ?
C18 C13 Si1 116.0(5) . . ?
C13 C14 H14 120.0 . . ?
C15 C14 C13 120.0 . . ?
C15 C14 H14 120.0 . . ?
C14 C15 H15 120.0 . . ?
C14 C15 C16 120.0 . . ?
C16 C15 H15 120.0 . . ?
C15 C16 H16 120.0 . . ?
C17 C16 C15 120.0 . . ?
C17 C16 H16 120.0 . . ?
C16 C17 H17 120.0 . . ?
C16 C17 C18 120.0 . . ?
C18 C17 H17 120.0 . . ?
C13 C18 H18 120.0 . . ?
C17 C18 C13 120.0 . . ?
C17 C18 H18 120.0 . . ?
C31 C32' H32' 119.2 . . ?
C33' C32' C31 122(2) . . ?
C33' C32' H32' 119.2 . . ?
C32' C33' H33' 119.6 . . ?
C34' C33' C32' 121(2) . . ?
C34' C33' H33' 119.6 . . ?
C33' C34' H34' 121.2 . . ?
C33' C34' C35' 118(2) . . ?
C35' C34' H34' 121.2 . . ?
C34' C35' H35' 119.3 . . ?
C36' C35' C34' 121(3) . . ?
C36' C35' H35' 119.3 . . ?
C31 C36' C35' 117(3) . . ?
C31 C36' H36' 121.3 . . ?
C35' C36' H36' 121.3 . . ?
O3 C37 H37A 110.7 . . ?
O3 C37 H37B 110.7 . . ?
O3 C37 C38 105.3(13) . . ?
H37A C37 H37B 108.8 . . ?
C38 C37 H37A 110.7 . . ?
C38 C37 H37B 110.7 . . ?
C37 C38 H38A 111.6 . . ?
C37 C38 H38B 111.6 . . ?
H38A C38 H38B 109.4 . . ?
C39 C38 C37 100.7(13) . . ?
C39 C38 H38A 111.6 . . ?
C39 C38 H38B 111.6 . . ?
C38 C39 H39A 110.4 . . ?
C38 C39 H39B 110.4 . . ?
C38 C39 C40 106.6(13) . . ?
H39A C39 H39B 108.6 . . ?
C40 C39 H39A 110.4 . . ?
C40 C39 H39B 110.4 . . ?
O3 C40 C39 100.1(11) . . ?
O3 C40 H40A 111.7 . . ?
O3 C40 H40B 111.7 . . ?
C39 C40 H40A 111.7 . . ?
C39 C40 H40B 111.7 . . ?
H40A C40 H40B 109.5 . . ?
C37' O3' Dy1 130(3) . . ?
C40' O3' Dy1 123(3) . . ?
C40' O3' C37' 102(3) . . ?
C6' C1' Si1 130.4(19) . . ?
C6' C1' C2' 120.0 . . ?
C2' C1' Si1 109.6(19) . . ?
C1' C6' H6' 120.0 . . ?
C5' C6' C1' 120.0 . . ?
C5' C6' H6' 120.0 . . ?
C6' C5' H5' 120.0 . . ?
C6' C5' C4' 120.0 . . ?
C4' C5' H5' 120.0 . . ?
C5' C4' H4' 120.0 . . ?
C3' C4' C5' 120.0 . . ?
C3' C4' H4' 120.0 . . ?
C4' C3' H3' 120.0 . . ?
C2' C3' C4' 120.0 . . ?
C2' C3' H3' 120.0 . . ?
C1' C2' H2' 120.0 . . ?
C3' C2' C1' 120.0 . . ?
C3' C2' H2' 120.0 . . ?
C9' C8' H8' 120.0 . . ?
C9' C8' C7' 120.0 . . ?
C7' C8' H8' 120.0 . . ?
C8' C9' H9' 120.0 . . ?
C8' C9' C10' 120.0 . . ?
C10' C9' H9' 120.0 . . ?
C9' C10' H10' 120.0 . . ?
C11' C10' C9' 120.0 . . ?
C11' C10' H10' 120.0 . . ?
C10' C11' H11' 120.0 . . ?
C10' C11' C12' 120.0 . . ?
C12' C11' H11' 120.0 . . ?
C11' C12' H12' 120.0 . . ?
C11' C12' C7' 120.0 . . ?
C7' C12' H12' 120.0 . . ?
C8' C7' Si1 126.0(15) . . ?
C12' C7' Si1 113.9(15) . . ?
C12' C7' C8' 120.0 . . ?
C14' C13' Si1 106.6(15) . . ?
C14' C13' C18' 120.0 . . ?
C18' C13' Si1 133.1(15) . . ?
C13' C14' H14' 120.0 . . ?
C13' C14' C15' 120.0 . . ?
C15' C14' H14' 120.0 . . ?
C14' C15' H15' 120.0 . . ?
C16' C15' C14' 120.0 . . ?
C16' C15' H15' 120.0 . . ?
C15' C16' H16' 120.0 . . ?
C15' C16' C17' 120.0 . . ?
C17' C16' H16' 120.0 . . ?
C16' C17' H17' 120.0 . . ?
C18' C17' C16' 120.0 . . ?
C18' C17' H17' 120.0 . . ?
C13' C18' H18' 120.0 . . ?
C17' C18' C13' 120.0 . . ?
C17' C18' H18' 120.0 . . ?
C31 C32 H32 120.5 . . ?
C31 C32 C33 119(2) . . ?
C33 C32 H32 120.5 . . ?
C32 C33 H33 120.4 . . ?
C34 C33 C32 119(2) . . ?
C34 C33 H33 120.4 . . ?
C33 C34 H34 119.4 . . ?
C35 C34 C33 121(2) . . ?
C35 C34 H34 119.4 . . ?
C34 C35 H35 119.6 . . ?
C34 C35 C36 121(3) . . ?
C36 C35 H35 119.6 . . ?
C31 C36 C35 123(3) . . ?
C31 C36 H36 118.3 . . ?
C35 C36 H36 118.3 . . ?
O3' C37' H37C 110.1 . . ?
O3' C37' H37D 110.1 . . ?
H37C C37' H37D 108.4 . . ?
C38' C37' O3' 108(3) . . ?
C38' C37' H37C 110.1 . . ?
C38' C37' H37D 110.1 . . ?
C37' C38' H38C 109.0 . . ?
C37' C38' H38D 109.0 . . ?
H38C C38' H38D 107.8 . . ?
C39' C38' C37' 113(4) . . ?
C39' C38' H38C 109.0 . . ?
C39' C38' H38D 109.0 . . ?
C38' C39' H39C 112.7 . . ?
C38' C39' H39D 112.7 . . ?
C38' C39' C40' 95(4) . . ?
H39C C39' H39D 110.2 . . ?
C40' C39' H39C 112.7 . . ?
C40' C39' H39D 112.7 . . ?
O3' C40' C39' 116(4) . . ?
O3' C40' H40C 108.2 . . ?
O3' C40' H40D 108.2 . . ?
C39' C40' H40C 108.2 . . ?
C39' C40' H40D 108.2 . . ?
H40C C40' H40D 107.3 . . ?
C54 C53 C58 115.2(6) . . ?
C54 C53 B1 122.3(5) . . ?
C58 C53 B1 122.5(6) . . ?
C53 C54 H54 118.6 . . ?
C55 C54 C53 122.9(6) . . ?
C55 C54 H54 118.6 . . ?
C54 C55 H55 119.9 . . ?
C56 C55 C54 120.1(6) . . ?
C56 C55 H55 119.9 . . ?
C55 C56 H56 120.7 . . ?
C57 C56 C55 118.6(6) . . ?
C57 C56 H56 120.7 . . ?
C56 C57 H57 119.5 . . ?
C56 C57 C58 120.9(6) . . ?
C58 C57 H57 119.5 . . ?
C53 C58 H58 118.8 . . ?
C57 C58 C53 122.3(6) . . ?
C57 C58 H58 118.8 . . ?
C60 C59 C64 114.7(7) . . ?
C60 C59 B1 122.8(7) . . ?
C64 C59 B1 122.1(7) . . ?
C59 C60 H60 118.6 . . ?
C59 C60 C61 122.7(9) . . ?
C61 C60 H60 118.6 . . ?
C60 C61 H61 120.1 . . ?
C62 C61 C60 119.8(11) . . ?
C62 C61 H61 120.1 . . ?
C61 C62 H62 120.6 . . ?
C63 C62 C61 118.8(9) . . ?
C63 C62 H62 120.6 . . ?
C62 C63 H63 119.4 . . ?
C62 C63 C64 121.1(10) . . ?
C64 C63 H63 119.4 . . ?
C59 C64 H64 118.6 . . ?
C63 C64 C59 122.8(10) . . ?
C63 C64 H64 118.6 . . ?
C66 C65 C70 114.9(7) . . ?
C66 C65 B1 121.9(7) . . ?
C70 C65 B1 123.2(6) . . ?
C65 C66 H66 118.5 . . ?
C65 C66 C67 122.9(8) . . ?
C67 C66 H66 118.5 . . ?
C66 C67 H67 119.8 . . ?
C68 C67 C66 120.3(8) . . ?
C68 C67 H67 119.8 . . ?
C67 C68 H68 120.6 . . ?
C69 C68 C67 118.7(8) . . ?
C69 C68 H68 120.6 . . ?
C68 C69 H69 119.8 . . ?
C68 C69 C70 120.4(8) . . ?
C70 C69 H69 119.8 . . ?
C65 C70 H70 118.7 . . ?
C69 C70 C65 122.7(7) . . ?
C69 C70 H70 118.7 . . ?
C72 C71 C76 113.9(6) . . ?
C72 C71 B1 123.5(6) . . ?
C76 C71 B1 122.6(6) . . ?
C71 C72 H72 119.1 . . ?
C73 C72 C71 121.9(7) . . ?
C73 C72 H72 119.1 . . ?
C72 C73 H73 119.1 . . ?
C74 C73 C72 121.9(7) . . ?
C74 C73 H73 119.1 . . ?
C73 C74 H74 120.8 . . ?
C73 C74 C75 118.5(7) . . ?
C75 C74 H74 120.8 . . ?
C74 C75 H75 119.9 . . ?
C74 C75 C76 120.2(8) . . ?
C76 C75 H75 119.9 . . ?
C71 C76 H76 118.2 . . ?
C75 C76 C71 123.7(7) . . ?
C75 C76 H76 118.2 . . ?
C53 B1 C59 105.8(5) . . ?
C65 B1 C53 110.7(6) . . ?
C65 B1 C59 109.1(6) . . ?
C65 B1 C71 110.1(5) . . ?
C71 B1 C53 109.5(5) . . ?
C71 B1 C59 111.5(6) . . ?
C1S' O1S' C4S' 124(3) . . ?
O1S' C1S' H1SA 110.4 . . ?
O1S' C1S' H1SB 110.4 . . ?
O1S' C1S' C2S' 107(3) . . ?
H1SA C1S' H1SB 108.6 . . ?
C2S' C1S' H1SA 110.4 . . ?
C2S' C1S' H1SB 110.4 . . ?
C1S' C2S' H2SA 112.8 . . ?
C1S' C2S' H2SB 112.8 . . ?
H2SA C2S' H2SB 110.2 . . ?
C3S' C2S' C1S' 95(3) . . ?
C3S' C2S' H2SA 112.8 . . ?
C3S' C2S' H2SB 112.8 . . ?
C2S' C3S' H3SA 108.1 . . ?
C2S' C3S' H3SB 108.1 . . ?
C2S' C3S' C4S' 117(3) . . ?
H3SA C3S' H3SB 107.3 . . ?
C4S' C3S' H3SA 108.1 . . ?
C4S' C3S' H3SB 108.1 . . ?
O1S' C4S' C3S' 91(3) . . ?
O1S' C4S' H4SA 113.4 . . ?
O1S' C4S' H4SB 113.4 . . ?
C3S' C4S' H4SA 113.4 . . ?
C3S' C4S' H4SB 113.4 . . ?
H4SA C4S' H4SB 110.7 . . ?
C4S O1S C1S 109(2) . . ?
O1S C1S H1SC 111.0 . . ?
O1S C1S H1SD 111.0 . . ?
O1S C1S C2S 104(2) . . ?
H1SC C1S H1SD 109.0 . . ?
C2S C1S H1SC 111.0 . . ?
C2S C1S H1SD 111.0 . . ?
C1S C2S H2SC 111.2 . . ?
C1S C2S H2SD 111.2 . . ?
H2SC C2S H2SD 109.2 . . ?
C3S C2S C1S 103(3) . . ?
C3S C2S H2SC 111.2 . . ?
C3S C2S H2SD 111.2 . . ?
C2S C3S H3SC 109.5 . . ?
C2S C3S H3SD 109.5 . . ?
C2S C3S C4S 111(3) . . ?
H3SC C3S H3SD 108.1 . . ?
C4S C3S H3SC 109.5 . . ?
C4S C3S H3SD 109.5 . . ?
O1S C4S H4SC 111.3 . . ?
O1S C4S H4SD 111.3 . . ?
C3S C4S O1S 102(3) . . ?
C3S C4S H4SC 111.3 . . ?
C3S C4S H4SD 111.3 . . ?
H4SC C4S H4SD 109.2 . . ?
C6S C5S H5S 120.8 . . ?
C6S C5S H5S 120.8 2_655 . ?
C6S C5S C6S 118(3) 2_655 . ?
C5S C6S H6S 118.2 . . ?
C5S C6S C7S 124(2) . . ?
C7S C6S H6S 118.2 . . ?
C6S C7S H7S 123.8 . . ?
C8S C7S C6S 112(3) . . ?
C8S C7S H7S 123.8 . . ?
C7S C8S C7S 130(4) 2_655 . ?
C7S C8S H8S 115.2 2_655 . ?
C7S C8S H8S 115.2 . . ?

loop_
_geom_bond_atom_site_label_1
_geom_bond_atom_site_label_2
_geom_bond_distance
_geom_bond_site_symmetry_2
_geom_bond_publ_flag
Dy1 O1 2.093(5) . ?
Dy1 O2 2.108(5) . ?
Dy1 O4 2.405(5) . ?
Dy1 O5 2.410(5) . ?
Dy1 O6 2.331(5) . ?
Dy1 O3 2.357(7) . ?
Dy1 O3' 2.367(16) . ?
Si1 O1 1.587(5) . ?
Si1 C1 1.880(7) . ?
Si1 C7 1.949(7) . ?
Si1 C13 1.865(6) . ?
Si1 C1' 1.933(14) . ?
Si1 C7' 1.970(13) . ?
Si1 C13' 1.920(15) . ?
Si2 O2 1.596(5) . ?
Si2 C19 1.879(7) . ?
Si2 C25 1.864(7) . ?
Si2 C31 1.867(7) . ?
O4 C41 1.460(8) . ?
O4 C44 1.464(9) . ?
O5 C45 1.455(9) . ?
O5 C48 1.478(9) . ?
O6 C49 1.450(8) . ?
O6 C52 1.447(9) . ?
C19 C20 1.384(10) . ?
C19 C24 1.392(10) . ?
C20 H20 0.9500 . ?
C20 C21 1.377(10) . ?
C21 H21 0.9500 . ?
C21 C22 1.364(11) . ?
C22 H22 0.9500 . ?
C22 C23 1.387(13) . ?
C23 H23 0.9500 . ?
C23 C24 1.403(11) . ?
C24 H24 0.9500 . ?
C25 C26 1.413(9) . ?
C25 C30 1.408(10) . ?
C26 H26 0.9500 . ?
C26 C27 1.379(11) . ?
C27 H27 0.9500 . ?
C27 C28 1.365(12) . ?
C28 H28 0.9500 . ?
C28 C29 1.368(11) . ?
C29 H29 0.9500 . ?
C29 C30 1.394(11) . ?
C30 H30 0.9500 . ?
C31 C32' 1.44(2) . ?
C31 C36' 1.37(4) . ?
C31 C32 1.35(2) . ?
C31 C36 1.40(3) . ?
C41 H41A 0.9900 . ?
C41 H41B 0.9900 . ?
C41 C42 1.473(12) . ?
C42 H42A 0.9900 . ?
C42 H42B 0.9900 . ?
C42 C43 1.513(12) . ?
C43 H43A 0.9900 . ?
C43 H43B 0.9900 . ?
C43 C44 1.497(11) . ?
C44 H44A 0.9900 . ?
C44 H44B 0.9900 . ?
C45 H45A 0.9900 . ?
C45 H45B 0.9900 . ?
C45 C46 1.514(12) . ?
C46 H46A 0.9900 . ?
C46 H46B 0.9900 . ?
C46 C47 1.504(12) . ?
C47 H47A 0.9900 . ?
C47 H47B 0.9900 . ?
C47 C48 1.490(12) . ?
C48 H48A 0.9900 . ?
C48 H48B 0.9900 . ?
C49 H49A 0.9900 . ?
C49 H49B 0.9900 . ?
C49 C50 1.519(10) . ?
C50 H50A 0.9900 . ?
C50 H50B 0.9900 . ?
C50 C51 1.502(11) . ?
C51 H51A 0.9900 . ?
C51 H51B 0.9900 . ?
C51 C52 1.468(11) . ?
C52 H52A 0.9900 . ?
C52 H52B 0.9900 . ?
O3 C37 1.481(14) . ?
O3 C40 1.404(13) . ?
C1 C6 1.3900 . ?
C1 C2 1.3900 . ?
C6 H6 0.9500 . ?
C6 C5 1.3900 . ?
C5 H5 0.9500 . ?
C5 C4 1.3900 . ?
C4 H4 0.9500 . ?
C4 C3 1.3900 . ?
C3 H3 0.9500 . ?
C3 C2 1.3900 . ?
C2 H2 0.9500 . ?
C7 C8 1.3900 . ?
C7 C12 1.3900 . ?
C8 H8 0.9500 . ?
C8 C9 1.3900 . ?
C9 H9 0.9500 . ?
C9 C10 1.3900 . ?
C10 H10 0.9500 . ?
C10 C11 1.3900 . ?
C11 H11 0.9500 . ?
C11 C12 1.3900 . ?
C12 H12 0.9500 . ?
C13 C14 1.3900 . ?
C13 C18 1.3900 . ?
C14 H14 0.9500 . ?
C14 C15 1.3900 . ?
C15 H15 0.9500 . ?
C15 C16 1.3900 . ?
C16 H16 0.9500 . ?
C16 C17 1.3900 . ?
C17 H17 0.9500 . ?
C17 C18 1.3900 . ?
C18 H18 0.9500 . ?
C32' H32' 0.9500 . ?
C32' C33' 1.36(3) . ?
C33' H33' 0.9500 . ?
C33' C34' 1.30(3) . ?
C34' H34' 0.9500 . ?
C34' C35' 1.43(4) . ?
C35' H35' 0.9500 . ?
C35' C36' 1.43(5) . ?
C36' H36' 0.9500 . ?
C37 H37A 0.9900 . ?
C37 H37B 0.9900 . ?
C37 C38 1.480(15) . ?
C38 H38A 0.9900 . ?
C38 H38B 0.9900 . ?
C38 C39 1.442(19) . ?
C39 H39A 0.9900 . ?
C39 H39B 0.9900 . ?
C39 C40 1.575(19) . ?
C40 H40A 0.9900 . ?
C40 H40B 0.9900 . ?
O3' C37' 1.50(2) . ?
O3' C40' 1.41(2) . ?
C1' C6' 1.3900 . ?
C1' C2' 1.3900 . ?
C6' H6' 0.9500 . ?
C6' C5' 1.3900 . ?
C5' H5' 0.9500 . ?
C5' C4' 1.3900 . ?
C4' H4' 0.9500 . ?
C4' C3' 1.3900 . ?
C3' H3' 0.9500 . ?
C3' C2' 1.3900 . ?
C2' H2' 0.9500 . ?
C8' H8' 0.9500 . ?
C8' C9' 1.3900 . ?
C8' C7' 1.3900 . ?
C9' H9' 0.9500 . ?
C9' C10' 1.3900 . ?
C10' H10' 0.9500 . ?
C10' C11' 1.3900 . ?
C11' H11' 0.9500 . ?
C11' C12' 1.3900 . ?
C12' H12' 0.9500 . ?
C12' C7' 1.3900 . ?
C13' C14' 1.3900 . ?
C13' C18' 1.3900 . ?
C14' H14' 0.9500 . ?
C14' C15' 1.3900 . ?
C15' H15' 0.9500 . ?
C15' C16' 1.3900 . ?
C16' H16' 0.9500 . ?
C16' C17' 1.3900 . ?
C17' H17' 0.9500 . ?
C17' C18' 1.3900 . ?
C18' H18' 0.9500 . ?
C32 H32 0.9500 . ?
C32 C33 1.47(3) . ?
C33 H33 0.9500 . ?
C33 C34 1.36(3) . ?
C34 H34 0.9500 . ?
C34 C35 1.21(3) . ?
C35 H35 0.9500 . ?
C35 C36 1.41(4) . ?
C36 H36 0.9500 . ?
C37' H37C 0.9900 . ?
C37' H37D 0.9900 . ?
C37' C38' 1.49(2) . ?
C38' H38C 0.9900 . ?
C38' H38D 0.9900 . ?
C38' C39' 1.47(2) . ?
C39' H39C 0.9900 . ?
C39' H39D 0.9900 . ?
C39' C40' 1.58(3) . ?
C40' H40C 0.9900 . ?
C40' H40D 0.9900 . ?
C53 C54 1.399(9) . ?
C53 C58 1.400(8) . ?
C53 B1 1.660(9) . ?
C54 H54 0.9500 . ?
C54 C55 1.384(9) . ?
C55 H55 0.9500 . ?
C55 C56 1.382(9) . ?
C56 H56 0.9500 . ?
C56 C57 1.377(9) . ?
C57 H57 0.9500 . ?
C57 C58 1.380(9) . ?
C58 H58 0.9500 . ?
C59 C60 1.394(11) . ?
C59 C64 1.398(11) . ?
C59 B1 1.661(10) . ?
C60 H60 0.9500 . ?
C60 C61 1.398(12) . ?
C61 H61 0.9500 . ?
C61 C62 1.380(16) . ?
C62 H62 0.9500 . ?
C62 C63 1.359(16) . ?
C63 H63 0.9500 . ?
C63 C64 1.379(11) . ?
C64 H64 0.9500 . ?
C65 C66 1.393(9) . ?
C65 C70 1.399(10) . ?
C65 B1 1.646(11) . ?
C66 H66 0.9500 . ?
C66 C67 1.396(11) . ?
C67 H67 0.9500 . ?
C67 C68 1.376(12) . ?
C68 H68 0.9500 . ?
C68 C69 1.372(11) . ?
C69 H69 0.9500 . ?
C69 C70 1.398(10) . ?
C70 H70 0.9500 . ?
C71 C72 1.412(9) . ?
C71 C76 1.413(10) . ?
C71 B1 1.649(10) . ?
C72 H72 0.9500 . ?
C72 C73 1.397(10) . ?
C73 H73 0.9500 . ?
C73 C74 1.363(11) . ?
C74 H74 0.9500 . ?
C74 C75 1.375(11) . ?
C75 H75 0.9500 . ?
C75 C76 1.387(10) . ?
C76 H76 0.9500 . ?
O1S' C1S' 1.38(5) . ?
O1S' C4S' 1.46(4) . ?
C1S' H1SA 0.9900 . ?
C1S' H1SB 0.9900 . ?
C1S' C2S' 1.65(6) . ?
C2S' H2SA 0.9900 . ?
C2S' H2SB 0.9900 . ?
C2S' C3S' 1.54(6) . ?
C3S' H3SA 0.9900 . ?
C3S' H3SB 0.9900 . ?
C3S' C4S' 1.63(5) . ?
C4S' H4SA 0.9900 . ?
C4S' H4SB 0.9900 . ?
O1S C1S 1.43(3) . ?
O1S C4S 1.43(3) . ?
C1S H1SC 0.9900 . ?
C1S H1SD 0.9900 . ?
C1S C2S 1.43(3) . ?
C2S H2SC 0.9900 . ?
C2S H2SD 0.9900 . ?
C2S C3S 1.41(4) . ?
C3S H3SC 0.9900 . ?
C3S H3SD 0.9900 . ?
C3S C4S 1.43(5) . ?
C4S H4SC 0.9900 . ?
C4S H4SD 0.9900 . ?
C5S H5S 0.9500 . ?
C5S C6S 1.36(2) 2_655 ?
C5S C6S 1.36(2) . ?
C6S H6S 0.9500 . ?
C6S C7S 1.42(3) . ?
C7S H7S 0.9500 . ?
C7S C8S 1.37(3) . ?
C8S C7S 1.37(3) 2_655 ?
C8S H8S 0.9500 . ?

loop_
_geom_torsion_atom_site_label_1
_geom_torsion_atom_site_label_2
_geom_torsion_atom_site_label_3
_geom_torsion_atom_site_label_4
_geom_torsion
_geom_torsion_site_symmetry_1
_geom_torsion_site_symmetry_2
_geom_torsion_site_symmetry_3
_geom_torsion_site_symmetry_4
_geom_torsion_publ_flag
Dy1 O4 C41 C42 -129.2(6) . . . . ?
Dy1 O4 C44 C43 152.1(6) . . . . ?
Dy1 O5 C45 C46 -150.5(5) . . . . ?
Dy1 O5 C48 C47 135.8(6) . . . . ?
Dy1 O6 C49 C50 -137.4(5) . . . . ?
Dy1 O6 C52 C51 128.6(6) . . . . ?
Dy1 O3 C37 C38 -169.9(13) . . . . ?
Dy1 O3 C40 C39 -166.3(14) . . . . ?
Dy1 O3' C37' C38' -149(4) . . . . ?
Dy1 O3' C40' C39' 138(4) . . . . ?
Si1 C1 C6 C5 172.8(8) . . . . ?
Si1 C1 C2 C3 -172.1(8) . . . . ?
Si1 C7 C8 C9 177.7(8) . . . . ?
Si1 C7 C12 C11 -177.5(8) . . . . ?
Si1 C13 C14 C15 179.9(7) . . . . ?
Si1 C13 C18 C17 -180.0(6) . . . . ?
Si1 C1' C6' C5' 177(3) . . . . ?
Si1 C1' C2' C3' -178(2) . . . . ?
Si1 C13' C14' C15' 174(2) . . . . ?
Si1 C13' C18' C17' -173(3) . . . . ?
Si2 C19 C20 C21 -179.6(6) . . . . ?
Si2 C19 C24 C23 178.9(7) . . . . ?
Si2 C25 C26 C27 173.7(6) . . . . ?
Si2 C25 C30 C29 -172.2(7) . . . . ?
Si2 C31 C32' C33' -168(2) . . . . ?
Si2 C31 C36' C35' 178.5(16) . . . . ?
Si2 C31 C32 C33 -176.0(14) . . . . ?
Si2 C31 C36 C35 173.2(17) . . . . ?
O1 Si1 C1 C6 -166.3(7) . . . . ?
O1 Si1 C1 C2 6.1(8) . . . . ?
O1 Si1 C13 C14 -141.5(5) . . . . ?
O1 Si1 C13 C18 38.5(5) . . . . ?
O2 Si2 C19 C20 168.3(6) . . . . ?
O2 Si2 C19 C24 -12.2(7) . . . . ?
O2 Si2 C25 C26 -68.2(6) . . . . ?
O2 Si2 C25 C30 104.2(6) . . . . ?
O2 Si2 C31 C32' -38.0(13) . . . . ?
O2 Si2 C31 C36' 116.6(16) . . . . ?
O2 Si2 C31 C32 -71.1(13) . . . . ?
O2 Si2 C31 C36 137.5(14) . . . . ?
O4 C41 C42 C43 -40.0(9) . . . . ?
O5 C45 C46 C47 1.7(10) . . . . ?
O6 C49 C50 C51 -8.4(9) . . . . ?
C19 Si2 C25 C26 172.0(6) . . . . ?
C19 Si2 C25 C30 -15.5(7) . . . . ?
C19 Si2 C31 C32' 82.1(13) . . . . ?
C19 Si2 C31 C36' -123.3(16) . . . . ?
C19 Si2 C31 C32 49.0(13) . . . . ?
C19 Si2 C31 C36 -102.4(14) . . . . ?
C19 C20 C21 C22 0.0(12) . . . . ?
C20 C19 C24 C23 -1.5(12) . . . . ?
C20 C21 C22 C23 -0.1(13) . . . . ?
C21 C22 C23 C24 -0.7(15) . . . . ?
C22 C23 C24 C19 1.5(15) . . . . ?
C24 C19 C20 C21 0.8(11) . . . . ?
C25 Si2 C19 C20 -72.2(6) . . . . ?
C25 Si2 C19 C24 107.4(6) . . . . ?
C25 Si2 C31 C32' -159.4(12) . . . . ?
C25 Si2 C31 C36' -4.9(17) . . . . ?
C25 Si2 C31 C32 167.4(13) . . . . ?
C25 Si2 C31 C36 16.1(14) . . . . ?
C25 C26 C27 C28 -1.2(13) . . . . ?
C26 C25 C30 C29 0.8(11) . . . . ?
C26 C27 C28 C29 -0.1(15) . . . . ?
C27 C28 C29 C30 1.7(15) . . . . ?
C28 C29 C30 C25 -2.1(14) . . . . ?
C30 C25 C26 C27 0.8(11) . . . . ?
C31 Si2 C19 C20 47.2(7) . . . . ?
C31 Si2 C19 C24 -133.2(6) . . . . ?
C31 Si2 C25 C26 54.4(7) . . . . ?
C31 Si2 C25 C30 -133.2(6) . . . . ?
C31 C32' C33' C34' -21(4) . . . . ?
C31 C32 C33 C34 11(3) . . . . ?
C41 O4 C44 C43 -10.2(9) . . . . ?
C41 C42 C43 C44 33.7(10) . . . . ?
C42 C43 C44 O4 -14.6(10) . . . . ?
C44 O4 C41 C42 31.7(8) . . . . ?
C45 O5 C48 C47 -35.7(9) . . . . ?
C45 C46 C47 C48 -23.2(10) . . . . ?
C46 C47 C48 O5 36.0(9) . . . . ?
C48 O5 C45 C46 20.9(9) . . . . ?
C49 O6 C52 C51 -41.1(8) . . . . ?
C49 C50 C51 C52 -16.3(10) . . . . ?
C50 C51 C52 O6 35.1(10) . . . . ?
C52 O6 C49 C50 30.6(8) . . . . ?
O3 C37 C38 C39 -32.9(17) . . . . ?
C1 Si1 C13 C14 96.7(7) . . . . ?
C1 Si1 C13 C18 -83.3(6) . . . . ?
C1 C6 C5 C4 0.0 . . . . ?
C6 C1 C2 C3 0.0 . . . . ?
C6 C5 C4 C3 0.0 . . . . ?
C5 C4 C3 C2 0.0 . . . . ?
C4 C3 C2 C1 0.0 . . . . ?
C2 C1 C6 C5 0.0 . . . . ?
C7 Si1 C1 C6 78.0(8) . . . . ?
C7 Si1 C1 C2 -109.6(8) . . . . ?
C7 Si1 C13 C14 -27.0(7) . . . . ?
C7 Si1 C13 C18 153.0(5) . . . . ?
C7 C8 C9 C10 0.0 . . . . ?
C8 C7 C12 C11 0.0 . . . . ?
C8 C9 C10 C11 0.0 . . . . ?
C9 C10 C11 C12 0.0 . . . . ?
C10 C11 C12 C7 0.0 . . . . ?
C12 C7 C8 C9 0.0 . . . . ?
C13 Si1 C1 C6 -43.6(8) . . . . ?
C13 Si1 C1 C2 128.9(8) . . . . ?
C13 C14 C15 C16 0.0 . . . . ?
C14 C13 C18 C17 0.0 . . . . ?
C14 C15 C16 C17 0.0 . . . . ?
C15 C16 C17 C18 0.0 . . . . ?
C16 C17 C18 C13 0.0 . . . . ?
C18 C13 C14 C15 0.0 . . . . ?
C32' C31 C36' C35' -26(3) . . . . ?
C32' C33' C34' C35' 0(4) . . . . ?
C33' C34' C35' C36' 6(4) . . . . ?
C34' C35' C36' C31 8(4) . . . . ?
C36' C31 C32' C33' 34(3) . . . . ?
C37 O3 C40 C39 10(2) . . . . ?
C37 C38 C39 C40 39.7(17) . . . . ?
C38 C39 C40 O3 -31(2) . . . . ?
C40 O3 C37 C38 14(2) . . . . ?
O3' C37' C38' C39' 12(7) . . . . ?
C1' C6' C5' C4' 0.0 . . . . ?
C6' C1' C2' C3' 0.0 . . . . ?
C6' C5' C4' C3' 0.0 . . . . ?
C5' C4' C3' C2' 0.0 . . . . ?
C4' C3' C2' C1' 0.0 . . . . ?
C2' C1' C6' C5' 0.0 . . . . ?
C8' C9' C10' C11' 0.0 . . . . ?
C9' C8' C7' Si1 177(2) . . . . ?
C9' C8' C7' C12' 0.0 . . . . ?
C9' C10' C11' C12' 0.0 . . . . ?
C10' C11' C12' C7' 0.0 . . . . ?
C11' C12' C7' Si1 -177(2) . . . . ?
C11' C12' C7' C8' 0.0 . . . . ?
C7' C8' C9' C10' 0.0 . . . . ?
C13' C14' C15' C16' 0.0 . . . . ?
C14' C13' C18' C17' 0.0 . . . . ?
C14' C15' C16' C17' 0.0 . . . . ?
C15' C16' C17' C18' 0.0 . . . . ?
C16' C17' C18' C13' 0.0 . . . . ?
C18' C13' C14' C15' 0.0 . . . . ?
C32 C31 C36 C35 20(3) . . . . ?
C32 C33 C34 C35 7(3) . . . . ?
C33 C34 C35 C36 -10(4) . . . . ?
C34 C35 C36 C31 -4(4) . . . . ?
C36 C31 C32 C33 -22(3) . . . . ?
C37' O3' C40' C39' -18(7) . . . . ?
C37' C38' C39' C40' -20(6) . . . . ?
C38' C39' C40' O3' 24(6) . . . . ?
C40' O3' C37' C38' 4(6) . . . . ?
C53 C54 C55 C56 0.0(10) . . . . ?
C54 C53 C58 C57 -0.8(10) . . . . ?
C54 C53 B1 C59 149.0(6) . . . . ?
C54 C53 B1 C65 -92.8(7) . . . . ?
C54 C53 B1 C71 28.7(9) . . . . ?
C54 C55 C56 C57 -0.3(10) . . . . ?
C55 C56 C57 C58 0.0(10) . . . . ?
C56 C57 C58 C53 0.5(11) . . . . ?
C58 C53 C54 C55 0.6(10) . . . . ?
C58 C53 B1 C59 -33.3(9) . . . . ?
C58 C53 B1 C65 84.8(8) . . . . ?
C58 C53 B1 C71 -153.6(6) . . . . ?
C59 C60 C61 C62 0.9(13) . . . . ?
C60 C59 C64 C63 0.0(11) . . . . ?
C60 C59 B1 C53 -77.4(8) . . . . ?
C60 C59 B1 C65 163.4(6) . . . . ?
C60 C59 B1 C71 41.6(9) . . . . ?
C60 C61 C62 C63 0.3(15) . . . . ?
C61 C62 C63 C64 -1.2(15) . . . . ?
C62 C63 C64 C59 1.1(14) . . . . ?
C64 C59 C60 C61 -0.9(11) . . . . ?
C64 C59 B1 C53 95.0(7) . . . . ?
C64 C59 B1 C65 -24.1(8) . . . . ?
C64 C59 B1 C71 -146.0(6) . . . . ?
C65 C66 C67 C68 1.0(11) . . . . ?
C66 C65 C70 C69 -0.3(9) . . . . ?
C66 C65 B1 C53 -168.1(6) . . . . ?
C66 C65 B1 C59 -52.0(8) . . . . ?
C66 C65 B1 C71 70.7(8) . . . . ?
C66 C67 C68 C69 -0.3(11) . . . . ?
C67 C68 C69 C70 -0.6(11) . . . . ?
C68 C69 C70 C65 0.9(11) . . . . ?
C70 C65 C66 C67 -0.7(10) . . . . ?
C70 C65 B1 C53 13.2(8) . . . . ?
C70 C65 B1 C59 129.3(6) . . . . ?
C70 C65 B1 C71 -108.0(7) . . . . ?
C71 C72 C73 C74 -0.4(11) . . . . ?
C72 C71 C76 C75 -2.2(10) . . . . ?
C72 C71 B1 C53 -131.1(6) . . . . ?
C72 C71 B1 C59 112.2(7) . . . . ?
C72 C71 B1 C65 -9.1(9) . . . . ?
C72 C73 C74 C75 -0.4(11) . . . . ?
C73 C74 C75 C76 -0.1(11) . . . . ?
C74 C75 C76 C71 1.6(11) . . . . ?
C76 C71 C72 C73 1.7(10) . . . . ?
C76 C71 B1 C53 46.9(8) . . . . ?
C76 C71 B1 C59 -69.9(8) . . . . ?
C76 C71 B1 C65 168.8(6) . . . . ?
B1 C53 C54 C55 178.4(6) . . . . ?
B1 C53 C58 C57 -178.6(6) . . . . ?
B1 C59 C60 C61 172.0(7) . . . . ?
B1 C59 C64 C63 -173.0(7) . . . . ?
B1 C65 C66 C67 -179.5(6) . . . . ?
B1 C65 C70 C69 178.5(6) . . . . ?
B1 C71 C72 C73 179.7(6) . . . . ?
B1 C71 C76 C75 179.7(6) . . . . ?
O1S' C1S' C2S' C3S' 14(4) . . . . ?
C1S' O1S' C4S' C3S' -15(4) . . . . ?
C1S' C2S' C3S' C4S' -25(4) . . . . ?
C2S' C3S' C4S' O1S' 25(4) . . . . ?
C4S' O1S' C1S' C2S' 1(5) . . . . ?
O1S C1S C2S C3S 34(3) . . . . ?
C1S O1S C4S C3S 9(3) . . . . ?
C1S C2S C3S C4S -30(4) . . . . ?
C2S C3S C4S O1S 13(4) . . . . ?
C4S O1S C1S C2S -28(3) . . . . ?
C5S C6S C7S C8S 2(3) . . . . ?
C6S C5S C6S C7S -1.4(14) 2_655 . . . ?
C6S C7S C8S C7S -1.2(12) . . . 2_655 ?
